data_7038908
loop_
_publ_author_name
'Ahmed, Basil M.'
'Calco, Brice'
'Mezei, Gellert'

_publ_section_title
;
 Tuning the structure and solubility of nanojars by peripheral ligand
 substitution, leading to unprecedented liquid-liquid extraction of the
 carbonate ion from water into aliphatic solvents.
;
_journal_issue 20
_journal_name_full 'Dalton transactions (Cambridge, England : 2003)'
_journal_page_first 8327
_journal_page_last 8339
_journal_paper_doi 10.1039/c6dt00847j
_journal_volume 45
_journal_year 2016
_chemical_formula_sum 'C188 H294 Cu30 N62 O34'
_chemical_formula_weight 5873.03
_chemical_properties_physical Efflorescent
_space_group_crystal_system triclinic
_space_group_IT_number 2
_space_group_name_Hall '-P 1'
_space_group_name_H-M_alt 'P -1'
_symmetry_space_group_name_Hall '-P 1'
_symmetry_space_group_name_H-M 'P -1'
_atom_sites_solution_hydrogens mixed
_audit_creation_method SHELXL-2014/6
_audit_update_record
;
2016-02-23 deposited with the CCDC.
2016-03-30 downloaded from the CCDC.
;
_cell_angle_alpha 90.6450(10)
_cell_angle_beta 102.6270(10)
_cell_angle_gamma 118.8050(10)
_cell_formula_units_Z 2
_cell_length_a 22.5542(3)
_cell_length_b 23.0479(3)
_cell_length_c 26.4003(3)
_cell_measurement_reflns_used 9865
_cell_measurement_temperature 296(2)
_cell_measurement_theta_max 24.77
_cell_measurement_theta_min 2.33
_cell_volume 11625.1(3)
_computing_cell_refinement 'Bruker SAINT'
_computing_data_collection 'Bruker APEX2'
_computing_data_reduction 'Bruker SAINT'
_computing_molecular_graphics 'Bruker SHELXTL'
_computing_publication_material 'Bruker SHELXTL'
_computing_structure_refinement 'SHELXL-2014/6 (Sheldrick, 2014)'
_computing_structure_solution 'SHELXL-2014/6 (Sheldrick, 2014)'
_diffrn_ambient_temperature 296(2)
_diffrn_measured_fraction_theta_full 0.978
_diffrn_measured_fraction_theta_max 0.997
_diffrn_measurement_device_type 'Bruker APEX-II CCD'
_diffrn_measurement_method '\f and \w scans'
_diffrn_radiation_type MoK\a
_diffrn_radiation_wavelength 0.71073
_diffrn_reflns_av_R_equivalents 0.0587
_diffrn_reflns_av_unetI/netI 0.0371
_diffrn_reflns_Laue_measured_fraction_full 0.978
_diffrn_reflns_Laue_measured_fraction_max 0.997
_diffrn_reflns_limit_h_max 26
_diffrn_reflns_limit_h_min -26
_diffrn_reflns_limit_k_max 27
_diffrn_reflns_limit_k_min -27
_diffrn_reflns_limit_l_max 31
_diffrn_reflns_limit_l_min -31
_diffrn_reflns_number 305982
_diffrn_reflns_point_group_measured_fraction_full 0.978
_diffrn_reflns_point_group_measured_fraction_max 0.997
_diffrn_reflns_theta_full 25.242
_diffrn_reflns_theta_max 25.062
_diffrn_reflns_theta_min 1.376
_exptl_absorpt_coefficient_mu 2.754
_exptl_absorpt_correction_T_max 0.7452
_exptl_absorpt_correction_T_min 0.6302
_exptl_absorpt_correction_type multi-scan
_exptl_crystal_colour blue
_exptl_crystal_density_diffrn 1.678
_exptl_crystal_description prism
_exptl_crystal_F_000 5996
_exptl_crystal_recrystallization_method 'Re-crystallisation from solvent: hexanes, toluene'
_exptl_crystal_size_max 0.330
_exptl_crystal_size_mid 0.190
_exptl_crystal_size_min 0.150
_refine_diff_density_max 2.114
_refine_diff_density_min -2.045
_refine_diff_density_rms 0.126
_refine_ls_extinction_method none
_refine_ls_goodness_of_fit_ref 1.033
_refine_ls_hydrogen_treatment mixed
_refine_ls_matrix_type full
_refine_ls_number_parameters 2867
_refine_ls_number_reflns 41130
_refine_ls_number_restraints 57
_refine_ls_restrained_S_all 1.034
_refine_ls_R_factor_all 0.0754
_refine_ls_R_factor_gt 0.0483
_refine_ls_shift/su_max 0.030
_refine_ls_shift/su_mean 0.000
_refine_ls_structure_factor_coef Fsqd
_refine_ls_weighting_details 'w=1/[\s^2^(Fo^2^)+(0.0759P)^2^+50.7764P] where P=(Fo^2^+2Fc^2^)/3'
_refine_ls_weighting_scheme calc
_refine_ls_wR_factor_gt 0.1296
_refine_ls_wR_factor_ref 0.1508
_reflns_Friedel_coverage 0.000
_reflns_number_gt 30705
_reflns_number_total 41130
_reflns_threshold_expression 'I > 2\s(I)'
_cod_data_source_file c6dt00847j2.cif
_cod_data_source_block 2
_cod_depositor_comments 'Adding full bibliography for 7038907--7038908.cif.'
_cod_original_cell_volume 11625.0(3)
_cod_database_code 7038908
_shelx_space_group_comment
;
The symmetry employed for this shelxl refinement is uniquely defined
by the following loop, which should always be used as a source of
symmetry information in preference to the above space-group names.
They are only intended as comments.
;
_shelx_estimated_absorpt_t_min 0.463
_shelx_estimated_absorpt_t_max 0.683
_shelxl_version_number 2014/6

loop_
_space_group_symop_operation_xyz
'x, y, z'
'-x, -y, -z'

loop_
_atom_site_label
_atom_site_type_symbol
_atom_site_fract_x
_atom_site_fract_y
_atom_site_fract_z
_atom_site_U_iso_or_equiv
_atom_site_adp_type
_atom_site_occupancy
_atom_site_site_symmetry_order
_atom_site_calc_flag
_atom_site_refinement_flags_posn
_atom_site_refinement_flags_adp
_atom_site_refinement_flags_occupancy
_atom_site_disorder_assembly
_atom_site_disorder_group
Cu1 Cu 0.06811(3) 0.71887(3) 0.19108(3) 0.02397(15) Uani 1 1 d . . . . .
Cu2 Cu 0.02718(3) 0.56340(3) 0.20085(3) 0.02412(15) Uani 1 1 d . . . . .
Cu3 Cu 0.12427(3) 0.48770(3) 0.19120(3) 0.02363(15) Uani 1 1 d . . . . .
Cu4 Cu 0.29348(3) 0.54132(3) 0.19204(3) 0.02299(15) Uani 1 1 d . . . . .
Cu5 Cu 0.39812(3) 0.69143(3) 0.16695(3) 0.02380(15) Uani 1 1 d . . . . .
Cu6 Cu 0.34569(3) 0.80284(3) 0.13585(3) 0.02394(15) Uani 1 1 d . . . . .
Cu7 Cu 0.20689(4) 0.81765(3) 0.14714(3) 0.02643(15) Uani 1 1 d . . . . .
Cu8 Cu 0.19189(4) 0.96596(4) 0.21008(4) 0.0449(2) Uani 1 1 d . . . . .
Cu9 Cu 0.07100(5) 0.86332(4) 0.25718(4) 0.0525(3) Uani 1 1 d . . . . .
Cu10 Cu -0.01564(4) 0.72291(4) 0.29986(3) 0.03763(19) Uani 1 1 d . . . . .
Cu11 Cu -0.07491(4) 0.57107(4) 0.30609(3) 0.0419(2) Uani 1 1 d . . . . .
Cu12 Cu -0.07447(4) 0.43464(4) 0.28021(3) 0.03750(19) Uani 1 1 d . . . . .
Cu13 Cu 0.00312(4) 0.35527(3) 0.25908(3) 0.03180(17) Uani 1 1 d . . . . .
Cu14 Cu 0.13944(4) 0.34757(3) 0.26671(3) 0.03022(17) Uani 1 1 d . . . . .
Cu15 Cu 0.30212(4) 0.41396(3) 0.27442(3) 0.03151(17) Uani 1 1 d . . . . .
Cu16 Cu 0.45388(4) 0.53858(4) 0.27974(4) 0.0478(2) Uani 1 1 d . . . . .
Cu17 Cu 0.55118(4) 0.68360(4) 0.25536(4) 0.0461(2) Uani 1 1 d . . . . .
Cu18 Cu 0.58918(4) 0.82562(3) 0.21789(3) 0.02849(16) Uani 1 1 d . . . . .
Cu19 Cu 0.55907(4) 0.94144(3) 0.18224(3) 0.02883(16) Uani 1 1 d . . . . .
Cu20 Cu 0.46322(4) 1.00644(3) 0.16414(3) 0.03129(17) Uani 1 1 d . . . . .
Cu21 Cu 0.32873(4) 1.01223(4) 0.17261(3) 0.03748(19) Uani 1 1 d . . . . .
Cu22 Cu 0.41068(4) 0.96065(3) 0.28840(3) 0.02656(15) Uani 1 1 d . . . . .
Cu23 Cu 0.26167(4) 0.91466(3) 0.32820(3) 0.03308(17) Uani 1 1 d . . . . .
Cu24 Cu 0.17299(3) 0.79023(3) 0.39240(3) 0.02354(15) Uani 1 1 d . . . . .
Cu25 Cu 0.10501(4) 0.63422(3) 0.39942(3) 0.02780(16) Uani 1 1 d . . . . .
Cu26 Cu 0.10310(3) 0.49673(3) 0.36690(3) 0.02559(15) Uani 1 1 d . . . . .
Cu27 Cu 0.25087(4) 0.49262(3) 0.36611(3) 0.02597(15) Uani 1 1 d . . . . .
Cu28 Cu 0.39966(4) 0.62911(3) 0.40024(3) 0.02903(16) Uani 1 1 d . . . . .
Cu29 Cu 0.49040(4) 0.77335(3) 0.38231(3) 0.02968(16) Uani 1 1 d . . . . .
Cu30 Cu 0.51449(3) 0.88965(3) 0.30664(3) 0.02565(15) Uani 1 1 d . . . . .
O1 O 0.07956(19) 0.65528(19) 0.23401(15) 0.0245(8) Uani 1 1 d D . . . .
H1O H 0.1206(13) 0.668(3) 0.247(2) 0.029 Uiso 1 1 d D U . . .
O2 O 0.1024(2) 0.54501(19) 0.22832(14) 0.0255(8) Uani 1 1 d D . . . .
H2O H 0.135(2) 0.578(2) 0.247(2) 0.031 Uiso 1 1 d D U . . .
O3 O 0.22385(19) 0.53752(18) 0.22529(15) 0.0249(8) Uani 1 1 d D . . . .
H3O H 0.237(3) 0.5730(18) 0.242(2) 0.030 Uiso 1 1 d D U . . .
O4 O 0.3564(2) 0.63511(18) 0.21705(15) 0.0237(8) Uani 1 1 d D . . . .
H4O H 0.346(3) 0.653(3) 0.2370(19) 0.028 Uiso 1 1 d D U . . .
O5 O 0.3770(2) 0.75845(18) 0.18772(15) 0.0261(8) Uani 1 1 d D . . . .
H5O H 0.357(3) 0.754(3) 0.2104(18) 0.031 Uiso 1 1 d D U . . .
O6 O 0.2951(2) 0.82188(19) 0.17662(15) 0.0264(8) Uani 1 1 d D . . . .
H6O H 0.292(3) 0.801(3) 0.2006(17) 0.032 Uiso 1 1 d D U . . .
O7 O 0.16807(19) 0.78017(18) 0.20524(15) 0.0243(8) Uani 1 1 d D . . . .
H7O H 0.188(3) 0.764(3) 0.224(2) 0.029 Uiso 1 1 d D U . . .
O8 O 0.1643(2) 0.8945(2) 0.25139(19) 0.0392(11) Uani 1 1 d D . . . .
H8O H 0.168(4) 0.864(2) 0.240(3) 0.047 Uiso 1 1 d D U . . .
O9 O 0.0608(2) 0.7772(2) 0.27014(17) 0.0332(9) Uani 1 1 d D . . . .
H9O H 0.096(2) 0.779(3) 0.288(2) 0.040 Uiso 1 1 d D U . . .
O10 O 0.0101(2) 0.6559(2) 0.31373(18) 0.0401(11) Uani 1 1 d D . . . .
H10O H 0.032(3) 0.649(4) 0.296(2) 0.048 Uiso 1 1 d D U . . .
O11 O -0.0290(2) 0.5291(2) 0.28235(17) 0.0358(10) Uani 1 1 d D . . . .
H11O H 0.0105(17) 0.546(3) 0.301(2) 0.043 Uiso 1 1 d D U . . .
O12 O 0.0125(2) 0.43712(19) 0.28522(16) 0.0305(9) Uani 1 1 d D . . . .
H12O H 0.037(3) 0.468(2) 0.272(2) 0.037 Uiso 1 1 d D U . . .
O13 O 0.0974(2) 0.40301(19) 0.25446(15) 0.0281(9) Uani 1 1 d D . . . .
H13O H 0.119(3) 0.435(2) 0.2772(19) 0.034 Uiso 1 1 d D U . . .
O14 O 0.2286(2) 0.42768(18) 0.28527(15) 0.0278(9) Uani 1 1 d D . . . .
H14O H 0.228(3) 0.458(2) 0.270(2) 0.033 Uiso 1 1 d D U . . .
O15 O 0.3558(2) 0.50692(19) 0.26947(17) 0.0306(9) Uani 1 1 d D . . . .
H15O H 0.356(4) 0.529(3) 0.2935(18) 0.037 Uiso 1 1 d D U . . .
O16 O 0.4693(3) 0.6272(2) 0.2763(2) 0.0558(14) Uani 1 1 d D . . . .
H16O H 0.474(5) 0.640(4) 0.3071(14) 0.067 Uiso 1 1 d D U . . .
O17 O 0.5182(2) 0.74457(19) 0.23441(17) 0.0306(9) Uani 1 1 d D . . . .
H17O H 0.506(3) 0.755(3) 0.2584(19) 0.037 Uiso 1 1 d D U . . .
O18 O 0.53509(19) 0.86770(18) 0.22272(15) 0.0247(8) Uani 1 1 d D . . . .
H18O H 0.4935(13) 0.841(2) 0.211(2) 0.030 Uiso 1 1 d D U . . .
O19 O 0.4668(2) 0.92686(19) 0.17543(15) 0.0290(9) Uani 1 1 d D . . . .
H19O H 0.458(3) 0.914(3) 0.2027(15) 0.035 Uiso 1 1 d D U . . .
O20 O 0.3859(2) 0.97321(18) 0.19521(16) 0.0296(9) Uani 1 1 d D . . . .
H20O H 0.362(3) 0.9326(11) 0.189(3) 0.036 Uiso 1 1 d D U . . .
O21 O 0.2539(2) 0.9393(2) 0.19222(18) 0.0349(10) Uani 1 1 d D . . . .
H21O H 0.274(3) 0.935(3) 0.2201(15) 0.042 Uiso 1 1 d D U . . .
O22 O 0.3130(2) 0.89963(18) 0.28483(16) 0.0283(9) Uani 1 1 d D . . . .
H22O H 0.297(3) 0.8603(12) 0.277(2) 0.034 Uiso 1 1 d D U . . .
O23 O 0.2092(2) 0.82030(19) 0.33315(16) 0.0309(9) Uani 1 1 d D . . . .
H23O H 0.226(3) 0.800(3) 0.322(2) 0.037 Uiso 1 1 d D U . . .
O24 O 0.1815(2) 0.71264(19) 0.38626(15) 0.0266(8) Uani 1 1 d D . . . .
H24O H 0.193(3) 0.706(3) 0.3608(16) 0.032 Uiso 1 1 d D U . . .
O25 O 0.1074(2) 0.57899(19) 0.34617(15) 0.0264(8) Uani 1 1 d D . . . .
H25O H 0.138(2) 0.598(3) 0.332(2) 0.032 Uiso 1 1 d D U . . .
O26 O 0.1759(2) 0.50953(19) 0.33356(15) 0.0261(8) Uani 1 1 d D . . . .
H26O H 0.200(3) 0.5456(16) 0.326(2) 0.031 Uiso 1 1 d D U . . .
O27 O 0.3203(2) 0.57166(19) 0.34312(15) 0.0291(9) Uani 1 1 d D . . . .
H27O H 0.302(3) 0.590(3) 0.325(2) 0.035 Uiso 1 1 d D U . . .
O28 O 0.3961(2) 0.7074(2) 0.37987(16) 0.0331(10) Uani 1 1 d D . . . .
H28O H 0.369(3) 0.697(3) 0.3513(14) 0.040 Uiso 1 1 d D U . . .
O29 O 0.4660(2) 0.79447(19) 0.31277(15) 0.0287(9) Uani 1 1 d D . . . .
H29O H 0.4240(12) 0.777(3) 0.302(2) 0.034 Uiso 1 1 d D U . . .
O30 O 0.4290(2) 0.88897(18) 0.27350(15) 0.0249(8) Uani 1 1 d D . . . .
H30O H 0.393(2) 0.8537(18) 0.272(2) 0.030 Uiso 1 1 d D U . . .
O31 O 0.5055(3) 0.6763(3) 0.3695(2) 0.0728(17) Uani 1 1 d . . . . .
O32A O 0.2808(5) 0.7652(4) 0.2708(3) 0.029(2) Uiso 0.549(16) 1 d . . P A 1
O33A O 0.3079(6) 0.6848(7) 0.2794(4) 0.037(3) Uiso 0.549(16) 1 d . . P A 1
O34A O 0.2054(4) 0.6685(5) 0.2927(3) 0.026(2) Uiso 0.549(16) 1 d . . P A 1
O32B O 0.3081(11) 0.7633(8) 0.2680(6) 0.032(5) Uiso 0.277(17) 1 d . . P A 2
O33B O 0.2881(9) 0.6630(9) 0.2826(6) 0.018(4) Uiso 0.277(17) 1 d . . P A 2
O34B O 0.2098(9) 0.6959(13) 0.2916(7) 0.036(5) Uiso 0.277(17) 1 d . . P A 2
O32C O 0.3240(10) 0.7272(14) 0.2730(13) 0.062(10) Uiso 0.174(9) 1 d D . P A 3
O33C O 0.2364(13) 0.6397(8) 0.2934(10) 0.044(8) Uiso 0.174(9) 1 d D . P A 3
O34C O 0.2279(13) 0.7308(13) 0.2840(12) 0.050(9) Uiso 0.174(9) 1 d D . P A 3
N1 N -0.0324(2) 0.6487(2) 0.17095(19) 0.0288(11) Uani 1 1 d . . . . .
N2 N -0.0491(2) 0.5840(2) 0.17538(18) 0.0280(11) Uani 1 1 d . . . . .
N3 N -0.0131(2) 0.4788(2) 0.15266(19) 0.0294(11) Uani 1 1 d . . . . .
N4 N 0.0290(2) 0.4546(2) 0.14385(18) 0.0274(10) Uani 1 1 d . . . . .
N5 N 0.1503(2) 0.4288(2) 0.15696(18) 0.0271(11) Uani 1 1 d . . . . .
N6 N 0.2178(3) 0.4506(2) 0.15558(19) 0.0285(11) Uani 1 1 d . . . . .
N7 N 0.3652(3) 0.5519(2) 0.1556(2) 0.0306(11) Uani 1 1 d . . . . .
N8 N 0.4027(3) 0.6125(2) 0.1395(2) 0.0329(12) Uani 1 1 d . . . . .
N9 N 0.4329(3) 0.7506(2) 0.11316(19) 0.0287(11) Uani 1 1 d . . . . .
N10 N 0.4107(2) 0.7948(2) 0.10058(18) 0.0256(10) Uani 1 1 d . . . . .
N11 N 0.2907(3) 0.8208(3) 0.0754(2) 0.0452(15) Uani 1 1 d . . . . .
N12 N 0.2348(3) 0.8275(3) 0.0801(2) 0.0413(14) Uani 1 1 d . . . . .
N13 N 0.1195(3) 0.8202(2) 0.12305(19) 0.0319(11) Uani 1 1 d . . . . .
N14 N 0.0621(3) 0.7809(2) 0.1406(2) 0.0349(12) Uani 1 1 d . . . . .
N15 N 0.1473(4) 1.0011(3) 0.2475(3) 0.066(2) Uani 1 1 d . . . . .
N16A N 0.1051(10) 0.9567(10) 0.2831(8) 0.047(5) Uani 0.4 1 d . . P B 4
C22A C 0.0376(14) 0.9556(12) 0.3452(12) 0.078(7) Uani 0.4 1 d . . P B 4
H22A H -0.0094 0.9364 0.3237 0.118 Uiso 0.4 1 calc R U P B 4
H22B H 0.0448 0.9874 0.3730 0.118 Uiso 0.4 1 calc R U P B 4
H22C H 0.0451 0.9210 0.3598 0.118 Uiso 0.4 1 calc R U P B 4
C23A C 0.0871(12) 0.9895(11) 0.3133(11) 0.058(6) Uani 0.4 1 d . . P B 4
C24A C 0.1263(17) 1.0562(15) 0.3067(15) 0.067(9) Uani 0.4 1 d . . P B 4
H24A H 0.1308 1.0919 0.3271 0.081 Uiso 0.4 1 calc R U P B 4
N16B N 0.0861(7) 0.9560(6) 0.2553(5) 0.042(3) Uani 0.6 1 d . . P B 5
C22B C 0.0006(9) 0.9567(7) 0.3013(7) 0.069(4) Uani 0.6 1 d . . P B 5
H22D H -0.0395 0.9505 0.2750 0.103 Uiso 0.6 1 calc R U P B 5
H22E H 0.0067 0.9839 0.3320 0.103 Uiso 0.6 1 calc R U P B 5
H22F H -0.0063 0.9140 0.3103 0.103 Uiso 0.6 1 calc R U P B 5
C23B C 0.0644(9) 0.9906(7) 0.2808(7) 0.054(4) Uani 0.6 1 d . . P B 5
C24B C 0.1081(10) 1.0591(10) 0.2821(9) 0.061(5) Uani 0.6 1 d . . P B 5
H24B H 0.1024 1.0939 0.2937 0.073 Uiso 0.6 1 calc R U P B 5
N17 N -0.0305(3) 0.8224(3) 0.2420(3) 0.0590(18) Uani 1 1 d . . . . .
N18 N -0.0657(3) 0.7663(3) 0.2629(3) 0.0458(14) Uani 1 1 d . . . . .
N19 N -0.0761(3) 0.6850(3) 0.3472(2) 0.0499(15) Uani 1 1 d . . . . .
N20 N -0.1055(3) 0.6176(4) 0.3484(2) 0.0506(16) Uani 1 1 d . . . . .
N21 N -0.1670(3) 0.4883(4) 0.2738(3) 0.0550(17) Uani 1 1 d . . . . .
N22 N -0.1621(3) 0.4355(3) 0.2547(3) 0.0553(18) Uani 1 1 d . . . . .
N23 N -0.1138(3) 0.3414(3) 0.2944(2) 0.0424(14) Uani 1 1 d . . . . .
N24 N -0.0805(3) 0.3079(3) 0.2856(2) 0.0388(13) Uani 1 1 d . . . . .
N25 N -0.0055(3) 0.2807(2) 0.2168(2) 0.0390(13) Uani 1 1 d . . . . .
N26 N 0.0504(3) 0.2705(2) 0.2275(2) 0.0389(13) Uani 1 1 d . . . . .
N27 N 0.1881(3) 0.3023(2) 0.3009(2) 0.0352(12) Uani 1 1 d . . . . .
N28 N 0.2568(3) 0.3279(2) 0.3001(2) 0.0374(13) Uani 1 1 d . . . . .
N29 N 0.3654(3) 0.3996(3) 0.2428(2) 0.0430(14) Uani 1 1 d . . . . .
N30 N 0.4339(3) 0.4488(3) 0.2537(3) 0.0486(16) Uani 1 1 d . . . . .
N31 N 0.5543(3) 0.5798(3) 0.3132(3) 0.0558(17) Uani 1 1 d . . . . .
N32 N 0.5963(3) 0.6428(3) 0.3020(3) 0.0504(16) Uani 1 1 d . . . . .
N33 N 0.6122(3) 0.7156(3) 0.2079(3) 0.0484(15) Uani 1 1 d . . . . .
N34 N 0.6253(3) 0.7740(3) 0.1893(2) 0.0379(13) Uani 1 1 d . . . . .
N35 N 0.6698(3) 0.9141(2) 0.2225(2) 0.0331(12) Uani 1 1 d . . . . .
N36 N 0.6571(3) 0.9654(2) 0.2088(2) 0.0351(12) Uani 1 1 d . . . . .
N37 N 0.5686(3) 0.9991(3) 0.1262(2) 0.0393(13) Uani 1 1 d . . . . .
N38 N 0.5223(3) 1.0225(3) 0.1166(2) 0.0420(14) Uani 1 1 d . . . . .
N39 N 0.4714(3) 1.0952(2) 0.1721(2) 0.0403(13) Uani 1 1 d . . . . .
N40 N 0.4133(3) 1.0970(3) 0.1737(2) 0.0473(15) Uani 1 1 d . . . . .
N41 N 0.2599(4) 1.0322(4) 0.1326(3) 0.065(2) Uani 1 1 d . . . . .
N42 N 0.2051(4) 1.0214(3) 0.1530(3) 0.0602(18) Uani 1 1 d . . . . .
N43 N 0.3869(3) 1.0286(2) 0.3099(2) 0.0413(14) Uani 1 1 d . . . . .
N44 N 0.3305(3) 1.0105(2) 0.3301(2) 0.0352(12) Uani 1 1 d . . . . .
N45A N 0.2268(9) 0.9267(7) 0.3894(7) 0.042(4) Uani 0.4 1 d D . P C 4
C119 C 0.1744(12) 0.9574(8) 0.4361(9) 0.075(8) Uani 0.4 1 d D . P C 4
H119 H 0.1693 0.9833 0.4602 0.090 Uiso 0.4 1 calc R U P C 4
C120 C 0.2287(12) 0.9804(10) 0.4117(9) 0.073(7) Uani 0.4 1 d D . P C 4
H120 H 0.2606 1.0248 0.4109 0.087 Uiso 0.4 1 calc R U P C 4
N45B N 0.1989(6) 0.9235(6) 0.3678(4) 0.031(3) Uani 0.6 1 d D . P C 5
C919 C 0.1235(7) 0.9417(6) 0.3986(5) 0.050(3) Uani 0.6 1 d D . P C 5
H919 H 0.0947 0.9584 0.4035 0.060 Uiso 0.6 1 calc R U P C 5
C920 C 0.1732(7) 0.9651(6) 0.3701(5) 0.047(3) Uani 0.6 1 d D . P C 5
H920 H 0.1870 1.0041 0.3547 0.056 Uiso 0.6 1 calc R U P C 5
N46 N 0.1671(3) 0.8717(2) 0.3964(2) 0.0363(12) Uani 1 1 d D . . . .
N47 N 0.1392(3) 0.7584(3) 0.45506(19) 0.0333(12) Uani 1 1 d . . . . .
N48 N 0.1100(3) 0.6916(3) 0.4572(2) 0.0352(12) Uani 1 1 d . . . . .
N49 N 0.0332(3) 0.5504(3) 0.4152(2) 0.0346(12) Uani 1 1 d . . . . .
N50 N 0.0314(3) 0.4920(2) 0.40110(19) 0.0326(12) Uani 1 1 d . . . . .
N51 N 0.1205(3) 0.4281(2) 0.40034(19) 0.0322(11) Uani 1 1 d . . . . .
N52 N 0.1808(3) 0.4271(2) 0.40007(19) 0.0329(12) Uani 1 1 d . . . . .
N53 N 0.3345(3) 0.4872(2) 0.40368(19) 0.0329(12) Uani 1 1 d . . . . .
N54 N 0.3966(3) 0.5456(3) 0.4170(2) 0.0373(13) Uani 1 1 d . . . . .
N55 N 0.4718(3) 0.6895(3) 0.4640(2) 0.0404(13) Uani 1 1 d . . . . .
N56 N 0.5101(3) 0.7555(3) 0.4566(2) 0.0390(13) Uani 1 1 d . . . . .
N57 N 0.5855(3) 0.8410(3) 0.3829(2) 0.0358(12) Uani 1 1 d . . . . .
N58 N 0.5979(2) 0.8869(2) 0.34882(19) 0.0317(11) Uani 1 1 d . . . . .
N59 N 0.5558(3) 0.9889(2) 0.30816(19) 0.0327(12) Uani 1 1 d . . . . .
N60 N 0.5141(3) 1.0175(2) 0.2999(2) 0.0325(11) Uani 1 1 d . . . . .
N61 N 0.2200(3) 0.5247(3) 1.0067(2) 0.0528(17) Uani 1 1 d . . . . .
N62 N 0.3550(3) 0.7932(3) 0.52409(19) 0.0350(12) Uani 1 1 d . . . . .
C1 C -0.1181(3) 0.5482(3) 0.1704(2) 0.0329(14) Uani 1 1 d . . . . .
H1 H -0.1423 0.5025 0.1720 0.039 Uiso 1 1 calc R U . . .
C2 C -0.1485(3) 0.5878(3) 0.1626(3) 0.0392(15) Uani 1 1 d . . . . .
H2 H -0.1954 0.5753 0.1579 0.047 Uiso 1 1 calc R U . . .
C3 C -0.0924(3) 0.6509(4) 0.1634(3) 0.0428(16) Uani 1 1 d . . . . .
H3 H -0.0958 0.6893 0.1593 0.051 Uiso 1 1 calc R U . . .
C4 C -0.0075(3) 0.4064(3) 0.1029(2) 0.0359(15) Uani 1 1 d . . . . .
H4 H 0.0094 0.3821 0.0885 0.043 Uiso 1 1 calc R U . . .
C5 C -0.0738(3) 0.3979(3) 0.0850(3) 0.0439(17) Uani 1 1 d . . . . .
H5 H -0.1099 0.3675 0.0573 0.053 Uiso 1 1 calc R U . . .
C6 C -0.0745(3) 0.4446(3) 0.1173(2) 0.0375(15) Uani 1 1 d . . . . .
H6 H -0.1124 0.4513 0.1149 0.045 Uiso 1 1 calc R U . . .
C7 C 0.2207(4) 0.3969(3) 0.1385(3) 0.0404(16) Uani 1 1 d . . . . .
H7 H 0.2607 0.3978 0.1337 0.048 Uiso 1 1 calc R U . . .
C8 C 0.1557(4) 0.3404(3) 0.1290(3) 0.0464(18) Uani 1 1 d . . . . .
H8 H 0.1431 0.2969 0.1170 0.056 Uiso 1 1 calc R U . . .
C9 C 0.1136(3) 0.3632(3) 0.1416(2) 0.0348(14) Uani 1 1 d . . . . .
H9 H 0.0662 0.3364 0.1396 0.042 Uiso 1 1 calc R U . . .
C10 C 0.4506(5) 0.6088(4) 0.1194(3) 0.058(2) Uani 1 1 d . . . . .
H10 H 0.4833 0.6434 0.1058 0.070 Uiso 1 1 calc R U . . .
C11 C 0.4447(5) 0.5464(4) 0.1218(3) 0.060(2) Uani 1 1 d . . . . .
H11 H 0.4712 0.5308 0.1103 0.072 Uiso 1 1 calc R U . . .
C12 C 0.3914(3) 0.5131(3) 0.1450(3) 0.0375(15) Uani 1 1 d . . . . .
H12 H 0.3753 0.4695 0.1524 0.045 Uiso 1 1 calc R U . . .
C13 C 0.4525(3) 0.8386(3) 0.0738(2) 0.0315(13) Uani 1 1 d . . . . .
H13 H 0.4480 0.8740 0.0607 0.038 Uiso 1 1 calc R U . . .
C14 C 0.5024(4) 0.8234(3) 0.0686(3) 0.0437(17) Uani 1 1 d . . . . .
H14 H 0.5376 0.8453 0.0514 0.052 Uiso 1 1 calc R U . . .
C15 C 0.4893(4) 0.7681(3) 0.0945(3) 0.0451(17) Uani 1 1 d . . . . .
H15 H 0.5155 0.7465 0.0983 0.054 Uiso 1 1 calc R U . . .
C16 C 0.2036(4) 0.8330(6) 0.0320(3) 0.082(3) Uani 1 1 d . . . . .
H16A H 0.1577 0.8247 0.0219 0.099 Uiso 0.5 1 calc R U P D 6
H16B H 0.1703 0.8467 0.0243 0.099 Uiso 0.5 1 calc R U P E 7
C17A C 0.2472(11) 0.8521(9) 0.0008(8) 0.054(5) Uani 0.5 1 d . . P F 6
H17A H 0.2446 0.8696 -0.0306 0.064 Uiso 0.5 1 calc R U P F 6
C18A C 0.2960(12) 0.8385(11) 0.0282(8) 0.044(5) Uani 0.5 1 d . . P F 6
H18A H 0.3319 0.8414 0.0146 0.053 Uiso 0.5 1 calc R U P F 6
C17B C 0.2325(9) 0.8131(11) -0.0067(6) 0.046(4) Uani 0.5 1 d . . P F 7
H17B H 0.2163 0.8062 -0.0430 0.055 Uiso 0.5 1 calc R U P F 7
C18B C 0.2895(12) 0.8066(11) 0.0227(9) 0.046(5) Uani 0.5 1 d . . P F 7
H18B H 0.3189 0.7957 0.0102 0.055 Uiso 0.5 1 calc R U P F 7
C19 C 0.0166(4) 0.8030(4) 0.1263(3) 0.056(2) Uani 1 1 d . . . . .
H19 H -0.0269 0.7851 0.1337 0.067 Uiso 1 1 calc R U . . .
C20 C 0.0437(4) 0.8557(4) 0.0991(4) 0.065(2) Uani 1 1 d . . . . .
H20 H 0.0226 0.8798 0.0844 0.078 Uiso 1 1 calc R U . . .
C21 C 0.1083(4) 0.8660(3) 0.0981(3) 0.0490(18) Uani 1 1 d . . . . .
H21 H 0.1396 0.8992 0.0826 0.059 Uiso 1 1 calc R U . . .
C25 C 0.1604(5) 1.0631(4) 0.2629(5) 0.078(3) Uani 1 1 d . . . . .
C26 C 0.2168(5) 1.1231(4) 0.2496(5) 0.084(3) Uani 1 1 d . . . . .
H26A H 0.1968 1.1436 0.2254 0.127 Uiso 1 1 calc R U . . .
H26B H 0.2443 1.1107 0.2339 0.127 Uiso 1 1 calc R U . . .
H26C H 0.2460 1.1541 0.2809 0.127 Uiso 1 1 calc R U . . .
C27 C -0.1891(6) 0.6802(6) 0.2519(5) 0.110(4) Uani 1 1 d . . . . .
H27A H -0.1765 0.6470 0.2457 0.165 Uiso 1 1 calc R U . . .
H27B H -0.2321 0.6697 0.2271 0.165 Uiso 1 1 calc R U . . .
H27C H -0.1951 0.6809 0.2868 0.165 Uiso 1 1 calc R U . . .
C28 C -0.1332(4) 0.7466(4) 0.2461(4) 0.060(2) Uani 1 1 d . . . . .
C29 C -0.1433(5) 0.7886(5) 0.2142(4) 0.073(3) Uani 1 1 d . . . . .
H29 H -0.1855 0.7860 0.1975 0.087 Uiso 1 1 calc R U . . .
C30 C -0.0782(5) 0.8350(5) 0.2121(5) 0.089(4) Uani 1 1 d . . . . .
C31 C -0.0514(9) 0.8996(9) 0.1884(10) 0.227(13) Uani 1 1 d . . . . .
H31A H -0.0031 0.9290 0.2060 0.340 Uiso 1 1 calc R U . . .
H31B H -0.0783 0.9205 0.1923 0.340 Uiso 1 1 calc R U . . .
H31C H -0.0556 0.8902 0.1518 0.340 Uiso 1 1 calc R U . . .
C32 C -0.1854(5) 0.5322(6) 0.3941(4) 0.088(4) Uani 1 1 d . . . . .
H32A H -0.1842 0.5021 0.3694 0.132 Uiso 1 1 calc R U . . .
H32B H -0.2331 0.5209 0.3910 0.132 Uiso 1 1 calc R U . . .
H32C H -0.1649 0.5287 0.4290 0.132 Uiso 1 1 calc R U . . .
C33 C -0.1452(4) 0.6020(5) 0.3828(3) 0.059(2) Uani 1 1 d . . . . .
C34 C -0.1407(4) 0.6596(5) 0.4039(3) 0.066(3) Uani 1 1 d . . . . .
H34 H -0.1627 0.6629 0.4289 0.079 Uiso 1 1 calc R U . . .
C35 C -0.0969(4) 0.7116(5) 0.3806(3) 0.062(2) Uani 1 1 d . . . . .
C36 C -0.0742(5) 0.7837(5) 0.3876(4) 0.092(4) Uani 1 1 d . . . . .
H36A H -0.0274 0.8090 0.3836 0.138 Uiso 1 1 calc R U . . .
H36B H -0.0752 0.7965 0.4220 0.138 Uiso 1 1 calc R U . . .
H36C H -0.1051 0.7923 0.3618 0.138 Uiso 1 1 calc R U . . .
C37 C -0.2306(4) 0.3309(5) 0.1930(4) 0.083(3) Uani 1 1 d . . . . .
H37A H -0.1881 0.3422 0.1832 0.124 Uiso 1 1 calc R U . . .
H37B H -0.2686 0.3153 0.1620 0.124 Uiso 1 1 calc R U . . .
H37C H -0.2400 0.2965 0.2151 0.124 Uiso 1 1 calc R U . . .
C38 C -0.2228(4) 0.3914(5) 0.2218(4) 0.067(3) Uani 1 1 d . . . . .
C39 C -0.2684(4) 0.4158(6) 0.2195(4) 0.088(4) Uani 1 1 d . . . . .
H39 H -0.3145 0.3956 0.1995 0.105 Uiso 1 1 calc R U . . .
C40 C -0.2334(4) 0.4745(6) 0.2519(4) 0.077(3) Uani 1 1 d . . . . .
C41 C -0.2610(6) 0.5177(8) 0.2628(5) 0.125(5) Uani 1 1 d . . . . .
H41A H -0.2852 0.5021 0.2898 0.188 Uiso 1 1 calc R U . . .
H41B H -0.2929 0.5166 0.2316 0.188 Uiso 1 1 calc R U . . .
H41C H -0.2232 0.5626 0.2742 0.188 Uiso 1 1 calc R U . . .
C42 C -0.0847(5) 0.1995(4) 0.3002(4) 0.073(3) Uani 1 1 d . . . . .
H42A H -0.0967 0.1802 0.2645 0.109 Uiso 1 1 calc R U . . .
H42B H -0.1060 0.1648 0.3209 0.109 Uiso 1 1 calc R U . . .
H42C H -0.0348 0.2223 0.3138 0.109 Uiso 1 1 calc R U . . .
C43 C -0.1104(4) 0.2476(3) 0.3025(3) 0.0481(19) Uani 1 1 d . . . . .
C44 C -0.1636(4) 0.2424(4) 0.3222(3) 0.053(2) Uani 1 1 d . . . . .
H44 H -0.1934 0.2061 0.3363 0.064 Uiso 1 1 calc R U . . .
C45 C -0.1647(3) 0.3012(4) 0.3172(3) 0.0460(18) Uani 1 1 d . . . . .
C46 C -0.2112(4) 0.3234(5) 0.3338(4) 0.067(2) Uani 1 1 d . . . . .
H46A H -0.1918 0.3707 0.3333 0.100 Uiso 1 1 calc R U . . .
H46B H -0.2146 0.3135 0.3687 0.100 Uiso 1 1 calc R U . . .
H46C H -0.2570 0.3002 0.3101 0.100 Uiso 1 1 calc R U . . .
C47 C 0.0840(5) 0.1904(4) 0.1959(4) 0.069(3) Uani 1 1 d . . . . .
H47A H 0.1309 0.2274 0.2039 0.104 Uiso 1 1 calc R U . . .
H47B H 0.0733 0.1665 0.1621 0.104 Uiso 1 1 calc R U . . .
H47C H 0.0799 0.1609 0.2220 0.104 Uiso 1 1 calc R U . . .
C48 C 0.0338(4) 0.2156(3) 0.1952(3) 0.054(2) Uani 1 1 d . . . . .
C49 C -0.0333(5) 0.1923(4) 0.1634(4) 0.070(3) Uani 1 1 d . . . . .
H49 H -0.0575 0.1558 0.1370 0.084 Uiso 1 1 calc R U . . .
C50 C -0.0567(4) 0.2329(4) 0.1780(3) 0.055(2) Uani 1 1 d . . . . .
C51 C -0.1243(4) 0.2319(4) 0.1574(3) 0.068(2) Uani 1 1 d . . . . .
H51A H -0.1427 0.2355 0.1861 0.101 Uiso 1 1 calc R U . . .
H51B H -0.1571 0.1908 0.1347 0.101 Uiso 1 1 calc R U . . .
H51C H -0.1166 0.2689 0.1381 0.101 Uiso 1 1 calc R U . . .
C52 C 0.3564(4) 0.3079(4) 0.3381(3) 0.057(2) Uani 1 1 d . . . . .
H52A H 0.3603 0.2859 0.3089 0.085 Uiso 1 1 calc R U . . .
H52B H 0.3696 0.2920 0.3697 0.085 Uiso 1 1 calc R U . . .
H52C H 0.3867 0.3552 0.3410 0.085 Uiso 1 1 calc R U . . .
C53 C 0.2823(4) 0.2930(3) 0.3298(3) 0.0448(17) Uani 1 1 d . . . . .
C54 C 0.2291(4) 0.2455(3) 0.3491(3) 0.0476(18) Uani 1 1 d . . . . .
H54 H 0.2320 0.2147 0.3705 0.057 Uiso 1 1 calc R U . . .
C55 C 0.1712(4) 0.2524(3) 0.3307(3) 0.0417(16) Uani 1 1 d . . . . .
C56 C 0.1004(4) 0.2154(3) 0.3398(3) 0.0510(19) Uani 1 1 d . . . . .
H56A H 0.0890 0.2465 0.3535 0.076 Uiso 1 1 calc R U . . .
H56B H 0.0995 0.1850 0.3646 0.076 Uiso 1 1 calc R U . . .
H56C H 0.0667 0.1908 0.3074 0.076 Uiso 1 1 calc R U . . .
C57 C 0.5426(6) 0.4626(5) 0.2324(6) 0.107(4) Uani 1 1 d . . . . .
H57A H 0.5595 0.5097 0.2386 0.161 Uiso 1 1 calc R U . . .
H57B H 0.5494 0.4520 0.1996 0.161 Uiso 1 1 calc R U . . .
H57C H 0.5678 0.4503 0.2602 0.161 Uiso 1 1 calc R U . . .
C58 C 0.4676(5) 0.4257(4) 0.2304(4) 0.067(3) Uani 1 1 d . . . . .
C59 C 0.4204(5) 0.3622(4) 0.2050(4) 0.071(3) Uani 1 1 d . . . . .
H59 H 0.4299 0.3348 0.1859 0.085 Uiso 1 1 calc R U . . .
C60 C 0.3568(5) 0.3470(4) 0.2130(3) 0.055(2) Uani 1 1 d . . . . .
C61 C 0.2866(5) 0.2851(4) 0.1938(4) 0.067(2) Uani 1 1 d . . . . .
H61A H 0.2504 0.2965 0.1912 0.101 Uiso 1 1 calc R U . . .
H61B H 0.2815 0.2532 0.2179 0.101 Uiso 1 1 calc R U . . .
H61C H 0.2830 0.2662 0.1599 0.101 Uiso 1 1 calc R U . . .
C62 C 0.7213(4) 0.7328(4) 0.3286(4) 0.059(2) Uani 1 1 d . . . . .
H62A H 0.7288 0.7369 0.2941 0.088 Uiso 1 1 calc R U . . .
H62B H 0.7633 0.7401 0.3532 0.088 Uiso 1 1 calc R U . . .
H62C H 0.7093 0.7654 0.3381 0.088 Uiso 1 1 calc R U . . .
C63 C 0.6632(4) 0.6646(4) 0.3293(3) 0.0516(19) Uani 1 1 d . . . . .
C64 C 0.6639(4) 0.6146(4) 0.3579(3) 0.056(2) Uani 1 1 d . . . . .
H64 H 0.7029 0.6158 0.3800 0.068 Uiso 1 1 calc R U . . .
C65 C 0.5959(4) 0.5628(4) 0.3473(3) 0.056(2) Uani 1 1 d . . . . .
C66 C 0.5655(5) 0.4969(4) 0.3684(4) 0.075(3) Uani 1 1 d . . . . .
H66A H 0.5846 0.5041 0.4056 0.112 Uiso 1 1 calc R U . . .
H66B H 0.5771 0.4675 0.3523 0.112 Uiso 1 1 calc R U . . .
H66C H 0.5156 0.4772 0.3608 0.112 Uiso 1 1 calc R U . . .
C67 C 0.6804(5) 0.8400(4) 0.1218(4) 0.068(2) Uani 1 1 d . . . . .
H67A H 0.7244 0.8762 0.1417 0.102 Uiso 1 1 calc R U . . .
H67B H 0.6456 0.8536 0.1164 0.102 Uiso 1 1 calc R U . . .
H67C H 0.6851 0.8280 0.0886 0.102 Uiso 1 1 calc R U . . .
C68 C 0.6585(4) 0.7810(4) 0.1512(3) 0.0485(18) Uani 1 1 d . . . . .
C69 C 0.6670(4) 0.7271(4) 0.1449(3) 0.056(2) Uani 1 1 d . . . . .
H69 H 0.6880 0.7192 0.1211 0.068 Uiso 1 1 calc R U . . .
C70 C 0.6387(4) 0.6872(4) 0.1803(4) 0.062(2) Uani 1 1 d . . . . .
C71 C 0.6291(7) 0.6189(6) 0.1903(5) 0.108(4) Uani 1 1 d . . . . .
H71A H 0.5802 0.5874 0.1849 0.161 Uiso 1 1 calc R U . . .
H71B H 0.6535 0.6214 0.2257 0.161 Uiso 1 1 calc R U . . .
H71C H 0.6477 0.6045 0.1665 0.161 Uiso 1 1 calc R U . . .
C72 C 0.7235(4) 1.0892(3) 0.2119(3) 0.054(2) Uani 1 1 d . . . . .
H72A H 0.7376 1.1012 0.1800 0.080 Uiso 1 1 calc R U . . .
H72B H 0.7574 1.1228 0.2406 0.080 Uiso 1 1 calc R U . . .
H72C H 0.6787 1.0856 0.2088 0.080 Uiso 1 1 calc R U . . .
C73 C 0.7188(3) 1.0232(3) 0.2217(3) 0.0420(16) Uani 1 1 d . . . . .
C74 C 0.7713(4) 1.0092(3) 0.2431(3) 0.0479(18) Uani 1 1 d . . . . .
H74 H 0.8189 1.0397 0.2552 0.057 Uiso 1 1 calc R U . . .
C75 C 0.7390(3) 0.9409(3) 0.2430(3) 0.0431(16) Uani 1 1 d . . . . .
C76 C 0.7716(4) 0.8987(4) 0.2630(3) 0.0530(19) Uani 1 1 d . . . . .
H76A H 0.7461 0.8700 0.2857 0.080 Uiso 1 1 calc R U . . .
H76B H 0.8194 0.9274 0.2821 0.080 Uiso 1 1 calc R U . . .
H76C H 0.7699 0.8721 0.2339 0.080 Uiso 1 1 calc R U . . .
C77 C 0.4854(6) 1.0840(5) 0.0517(3) 0.075(3) Uani 1 1 d . . . . .
H77A H 0.4406 1.0588 0.0592 0.113 Uiso 1 1 calc R U . . .
H77B H 0.4792 1.0826 0.0145 0.113 Uiso 1 1 calc R U . . .
H77C H 0.5074 1.1295 0.0676 0.113 Uiso 1 1 calc R U . . .
C78 C 0.5307(5) 1.0544(4) 0.0735(3) 0.058(2) Uani 1 1 d . . . . .
C79 C 0.5817(5) 1.0505(4) 0.0556(3) 0.065(2) Uani 1 1 d . . . . .
H79 H 0.5978 1.0679 0.0266 0.078 Uiso 1 1 calc R U . . .
C80 C 0.6041(4) 1.0155(4) 0.0894(3) 0.0513(19) Uani 1 1 d . . . . .
C81 C 0.6584(4) 0.9970(4) 0.0866(3) 0.056(2) Uani 1 1 d . . . . .
H81A H 0.7034 1.0367 0.0932 0.084 Uiso 1 1 calc R U . . .
H81B H 0.6473 0.9740 0.0523 0.084 Uiso 1 1 calc R U . . .
H81C H 0.6595 0.9683 0.1124 0.084 Uiso 1 1 calc R U . . .
C82 C 0.3761(6) 1.1800(4) 0.1865(6) 0.121(5) Uani 1 1 d . . . . .
H82A H 0.3598 1.1909 0.1532 0.181 Uiso 1 1 calc R U . . .
H82B H 0.3964 1.2182 0.2127 0.181 Uiso 1 1 calc R U . . .
H82C H 0.3375 1.1433 0.1957 0.181 Uiso 1 1 calc R U . . .
C83 C 0.4301(5) 1.1611(4) 0.1830(4) 0.071(3) Uani 1 1 d . . . . .
C84 C 0.5009(5) 1.2003(4) 0.1883(4) 0.072(3) Uani 1 1 d . . . . .
H84 H 0.5271 1.2467 0.1959 0.086 Uiso 1 1 calc R U . . .
C85 C 0.5251(4) 1.1580(3) 0.1802(3) 0.0518(19) Uani 1 1 d . . . . .
C86 C 0.5972(4) 1.1743(4) 0.1819(4) 0.076(3) Uani 1 1 d . . . . .
H86A H 0.6055 1.1401 0.1965 0.113 Uiso 1 1 calc R U . . .
H86B H 0.6295 1.2165 0.2033 0.113 Uiso 1 1 calc R U . . .
H86C H 0.6034 1.1768 0.1470 0.113 Uiso 1 1 calc R U . . .
C87 C 0.0980(6) 1.0337(6) 0.1293(5) 0.106(4) Uani 1 1 d . . . . .
H87A H 0.0773 0.9958 0.1473 0.159 Uiso 1 1 calc R U . . .
H87B H 0.0658 1.0275 0.0965 0.159 Uiso 1 1 calc R U . . .
H87C H 0.1089 1.0734 0.1503 0.159 Uiso 1 1 calc R U . . .
C88 C 0.1648(6) 1.0404(6) 0.1193(5) 0.099(4) Uani 1 1 d . . . . .
C89 C 0.1927(7) 1.0615(8) 0.0776(6) 0.141(6) Uani 1 1 d . . . . .
H89 H 0.1750 1.0766 0.0488 0.169 Uiso 1 1 calc R U . . .
C90 C 0.2524(6) 1.0561(7) 0.0866(5) 0.110(5) Uani 1 1 d . . . . .
C91 C 0.3032(8) 1.0700(9) 0.0551(5) 0.155(7) Uani 1 1 d . . . . .
H91A H 0.3085 1.0316 0.0503 0.233 Uiso 1 1 calc R U . . .
H91B H 0.3476 1.1076 0.0729 0.233 Uiso 1 1 calc R U . . .
H91C H 0.2866 1.0801 0.0215 0.233 Uiso 1 1 calc R U . . .
C92 C 0.3247(5) 1.0652(4) 0.3371(4) 0.074(3) Uani 1 1 d . . . . .
H92 H 0.2907 1.0668 0.3507 0.088 Uiso 1 1 calc R U . . .
C93 C 0.3760(5) 1.1181(4) 0.3214(5) 0.094(4) Uani 1 1 d . . . . .
H93 H 0.3839 1.1616 0.3225 0.113 Uiso 1 1 calc R U . . .
C94 C 0.4134(5) 1.0935(3) 0.3035(4) 0.079(3) Uani 1 1 d . . . . .
H94 H 0.4512 1.1179 0.2893 0.094 Uiso 1 1 calc R U . . .
C95 C 0.5549(4) 1.0824(3) 0.2962(3) 0.0506(19) Uani 1 1 d . . . . .
H95 H 0.5395 1.1132 0.2906 0.061 Uiso 1 1 calc R U . . .
C96 C 0.6231(4) 1.0965(3) 0.3019(4) 0.059(2) Uani 1 1 d . . . . .
H96 H 0.6618 1.1374 0.3013 0.071 Uiso 1 1 calc R U . . .
C97 C 0.6208(3) 1.0363(3) 0.3086(3) 0.0440(17) Uani 1 1 d . . . . .
H97 H 0.6589 1.0295 0.3129 0.053 Uiso 1 1 calc R U . . .
C98 C 0.6657(3) 0.9167(4) 0.3499(3) 0.0435(17) Uani 1 1 d . . . . .
H98 H 0.6876 0.9503 0.3303 0.052 Uiso 1 1 calc R U . . .
C99 C 0.6985(4) 0.8902(4) 0.3845(3) 0.0523(19) Uani 1 1 d . . . . .
H99 H 0.7454 0.9017 0.3925 0.063 Uiso 1 1 calc R U . . .
C100 C 0.6464(3) 0.8430(4) 0.4043(3) 0.0496(18) Uani 1 1 d . . . . .
H100 H 0.6524 0.8165 0.4289 0.060 Uiso 1 1 calc R U . . .
C101 C 0.5901(4) 0.8672(3) 0.5100(3) 0.0491(18) Uani 1 1 d . . . . .
H10A H 0.6372 0.8793 0.5100 0.074 Uiso 1 1 calc R U . . .
H10B H 0.5898 0.8860 0.5425 0.074 Uiso 1 1 calc R U . . .
H10C H 0.5713 0.8840 0.4814 0.074 Uiso 1 1 calc R U . . .
C102 C 0.5461(3) 0.7925(3) 0.5036(3) 0.0405(16) Uani 1 1 d . . . . .
C103 C 0.5331(3) 0.7507(4) 0.5422(3) 0.0462(17) Uani 1 1 d . . . . .
H103 H 0.5524 0.7629 0.5782 0.055 Uiso 1 1 calc R U . . .
C104 C 0.4856(3) 0.6870(4) 0.5160(3) 0.0456(18) Uani 1 1 d . . . . .
C105 C 0.4517(4) 0.6230(4) 0.5387(3) 0.0514(19) Uani 1 1 d . . . . .
H10D H 0.4034 0.5968 0.5198 0.077 Uiso 1 1 calc R U . . .
H10E H 0.4548 0.6329 0.5749 0.077 Uiso 1 1 calc R U . . .
H10F H 0.4753 0.5982 0.5359 0.077 Uiso 1 1 calc R U . . .
C106 C 0.4471(4) 0.5306(4) 0.4349(3) 0.0510(19) Uani 1 1 d . . . . .
H106 H 0.4945 0.5617 0.4466 0.061 Uiso 1 1 calc R U . . .
C107 C 0.4186(4) 0.4622(4) 0.4334(3) 0.055(2) Uani 1 1 d . . . . .
H107 H 0.4418 0.4384 0.4437 0.066 Uiso 1 1 calc R U . . .
C108 C 0.3479(4) 0.4375(3) 0.4132(3) 0.0421(16) Uani 1 1 d . . . . .
H108 H 0.3142 0.3924 0.4072 0.051 Uiso 1 1 calc R U . . .
C109 C 0.1808(4) 0.3784(3) 0.4281(3) 0.0464(17) Uani 1 1 d . . . . .
H109 H 0.2157 0.3668 0.4343 0.056 Uiso 1 1 calc R U . . .
C110 C 0.1213(4) 0.3484(3) 0.4462(3) 0.0483(18) Uani 1 1 d . . . . .
H110 H 0.1084 0.3134 0.4662 0.058 Uiso 1 1 calc R U . . .
C111 C 0.0850(4) 0.3811(3) 0.4284(3) 0.0404(16) Uani 1 1 d . . . . .
H111 H 0.0427 0.3721 0.4347 0.048 Uiso 1 1 calc R U . . .
C112 C -0.0299(3) 0.4417(3) 0.4067(3) 0.0397(16) Uani 1 1 d . . . . .
H112 H -0.0449 0.3965 0.3994 0.048 Uiso 1 1 calc R U . . .
C113 C -0.0669(4) 0.4668(4) 0.4245(3) 0.0467(18) Uani 1 1 d . . . . .
H113 H -0.1103 0.4429 0.4318 0.056 Uiso 1 1 calc R U . . .
C114 C -0.0256(4) 0.5351(4) 0.4291(3) 0.0442(17) Uani 1 1 d . . . . .
H114 H -0.0369 0.5660 0.4403 0.053 Uiso 1 1 calc R U . . .
C115 C 0.0956(4) 0.6802(4) 0.5039(3) 0.0475(18) Uani 1 1 d . . . . .
H115 H 0.0758 0.6386 0.5154 0.057 Uiso 1 1 calc R U . . .
C116 C 0.1143(4) 0.7393(4) 0.5324(3) 0.0510(19) Uani 1 1 d . . . . .
H116 H 0.1095 0.7455 0.5658 0.061 Uiso 1 1 calc R U . . .
C117 C 0.1417(4) 0.7873(4) 0.5008(3) 0.0434(16) Uani 1 1 d . . . . .
H117 H 0.1593 0.8328 0.5096 0.052 Uiso 1 1 calc R U . . .
C118 C 0.1270(5) 0.8868(4) 0.4182(4) 0.075(3) Uani 1 1 d D . . . .
H118 H 0.0816 0.8595 0.4210 0.090 Uiso 0.4 1 calc R U P C 4
H918 H 0.1045 0.8638 0.4431 0.090 Uiso 0.6 1 calc R U P C 5
C121 C 0.2642(2) 0.7040(2) 0.28093(16) 0.0056(8) Uiso 1 1 d D . . . .
C122 C 0.2664(5) 0.4931(5) 1.0206(3) 0.063(2) Uani 1 1 d . . . . .
H12A H 0.3127 0.5273 1.0402 0.075 Uiso 1 1 calc R U . . .
H12B H 0.2473 0.4596 1.0432 0.075 Uiso 1 1 calc R U . . .
C123 C 0.2730(6) 0.4607(7) 0.9732(4) 0.097(4) Uani 1 1 d . . . . .
H12C H 0.2268 0.4286 0.9518 0.117 Uiso 1 1 calc R U . . .
H12D H 0.2966 0.4945 0.9521 0.117 Uiso 1 1 calc R U . . .
C124 C 0.3144(7) 0.4255(7) 0.9916(4) 0.114(5) Uani 1 1 d . . . . .
H12E H 0.2913 0.3925 1.0133 0.136 Uiso 1 1 calc R U . . .
H12F H 0.3608 0.4578 1.0125 0.136 Uiso 1 1 calc R U . . .
C125 C 0.3206(10) 0.3914(11) 0.9445(6) 0.203(10) Uani 1 1 d . . . . .
H12G H 0.2748 0.3579 0.9248 0.304 Uiso 1 1 calc R U . . .
H12H H 0.3484 0.3708 0.9566 0.304 Uiso 1 1 calc R U . . .
H12I H 0.3425 0.4240 0.9225 0.304 Uiso 1 1 calc R U . . .
C126 C 0.1462(4) 0.4726(4) 0.9776(3) 0.055(2) Uani 1 1 d . . . . .
H12J H 0.1471 0.4591 0.9430 0.066 Uiso 1 1 calc R U . . .
H12K H 0.1172 0.4934 0.9730 0.066 Uiso 1 1 calc R U . . .
C127 C 0.1110(4) 0.4097(4) 1.0032(3) 0.057(2) Uani 1 1 d . . . . .
H12L H 0.1337 0.3834 1.0019 0.068 Uiso 1 1 calc R U . . .
H12M H 0.1156 0.4222 1.0396 0.068 Uiso 1 1 calc R U . . .
C128 C 0.0340(5) 0.3687(5) 0.9745(3) 0.072(3) Uani 1 1 d . . . . .
H12N H 0.0107 0.3932 0.9801 0.086 Uiso 1 1 calc R U . . .
H12P H 0.0300 0.3630 0.9372 0.086 Uiso 1 1 calc R U . . .
C129 C -0.0032(6) 0.3003(5) 0.9916(4) 0.085(3) Uani 1 1 d . . . . .
H12Q H 0.0159 0.2737 0.9823 0.127 Uiso 1 1 calc R U . . .
H12R H -0.0522 0.2789 0.9745 0.127 Uiso 1 1 calc R U . . .
H12S H 0.0032 0.3052 1.0289 0.127 Uiso 1 1 calc R U . . .
C130 C 0.2206(4) 0.5542(4) 1.0587(2) 0.0447(17) Uani 1 1 d . . . . .
H13A H 0.2053 0.5189 1.0806 0.054 Uiso 1 1 calc R U . . .
H13B H 0.2685 0.5873 1.0761 0.054 Uiso 1 1 calc R U . . .
C131 C 0.1756(4) 0.5867(4) 1.0557(2) 0.0450(17) Uani 1 1 d . . . . .
H13C H 0.1871 0.6192 1.0313 0.054 Uiso 1 1 calc R U . . .
H13D H 0.1267 0.5530 1.0428 0.054 Uiso 1 1 calc R U . . .
C132 C 0.1874(3) 0.6207(3) 1.1090(2) 0.0347(14) Uani 1 1 d . . . . .
H13E H 0.2347 0.6585 1.1194 0.042 Uiso 1 1 calc R U . . .
H13F H 0.1832 0.5897 1.1344 0.042 Uiso 1 1 calc R U . . .
C133 C 0.1359(4) 0.6450(4) 1.1099(3) 0.0487(18) Uani 1 1 d . . . . .
H13G H 0.1403 0.6762 1.0852 0.073 Uiso 1 1 calc R U . . .
H13H H 0.1456 0.6664 1.1444 0.073 Uiso 1 1 calc R U . . .
H13I H 0.0891 0.6076 1.1005 0.073 Uiso 1 1 calc R U . . .
C134 C 0.2466(5) 0.5777(5) 0.9709(3) 0.067(2) Uani 1 1 d . . . . .
H13J H 0.2441 0.5563 0.9381 0.080 Uiso 1 1 calc R U . . .
H13K H 0.2153 0.5960 0.9632 0.080 Uiso 1 1 calc R U . . .
C135 C 0.3204(6) 0.6349(7) 0.9924(4) 0.107(4) Uani 1 1 d . . . . .
H13L H 0.3524 0.6173 0.9995 0.128 Uiso 1 1 calc R U . . .
H13M H 0.3235 0.6568 1.0252 0.128 Uiso 1 1 calc R U . . .
C136 C 0.3427(7) 0.6863(7) 0.9540(4) 0.107(4) Uani 1 1 d D . . . .
H13V H 0.3026 0.6899 0.9359 0.128 Uiso 0.5 1 calc R U P G 8
H13W H 0.3778 0.7297 0.9737 0.128 Uiso 0.5 1 calc R U P G 8
H13X H 0.3921 0.7190 0.9665 0.128 Uiso 0.5 1 calc R U P H 9
H13Y H 0.3347 0.6643 0.9197 0.128 Uiso 0.5 1 calc R U P H 9
C137 C 0.3721(12) 0.6685(12) 0.9142(8) 0.098(7) Uani 0.5 1 d D . P I 8
H13N H 0.3348 0.6314 0.8893 0.147 Uiso 0.5 1 calc R U P I 8
H13P H 0.4058 0.6564 0.9316 0.147 Uiso 0.5 1 calc R U P I 8
H13Q H 0.3942 0.7062 0.8964 0.147 Uiso 0.5 1 calc R U P I 8
C937 C 0.3006(13) 0.7188(11) 0.9512(11) 0.127(11) Uani 0.5 1 d D . P I 9
H93A H 0.2539 0.6890 0.9305 0.191 Uiso 0.5 1 calc R U P I 9
H93B H 0.3209 0.7588 0.9354 0.191 Uiso 0.5 1 calc R U P I 9
H93C H 0.2991 0.7299 0.9859 0.191 Uiso 0.5 1 calc R U P I 9
C138 C 0.3995(3) 0.8256(3) 0.4858(2) 0.0367(15) Uani 1 1 d . . . . .
H13R H 0.4378 0.8692 0.5029 0.044 Uiso 1 1 calc R U . . .
H13S H 0.4198 0.7987 0.4784 0.044 Uiso 1 1 calc R U . . .
C139 C 0.3611(4) 0.8344(4) 0.4340(2) 0.0468(18) Uani 1 1 d . . . . .
H13T H 0.3277 0.7910 0.4138 0.056 Uiso 1 1 calc R U . . .
H13U H 0.3355 0.8563 0.4407 0.056 Uiso 1 1 calc R U . . .
C140 C 0.4128(4) 0.8761(3) 0.4030(2) 0.0436(17) Uani 1 1 d . . . . .
H14A H 0.4450 0.8594 0.4034 0.052 Uiso 1 1 calc R U . . .
H14B H 0.3874 0.8703 0.3669 0.052 Uiso 1 1 calc R U . . .
C141 C 0.4539(4) 0.9487(4) 0.4231(3) 0.061(2) Uani 1 1 d . . . . .
H14C H 0.4226 0.9661 0.4219 0.092 Uiso 1 1 calc R U . . .
H14D H 0.4854 0.9717 0.4018 0.092 Uiso 1 1 calc R U . . .
H14E H 0.4802 0.9552 0.4587 0.092 Uiso 1 1 calc R U . . .
C142 C 0.2954(3) 0.7236(3) 0.4986(2) 0.0385(15) Uani 1 1 d . . . . .
H14F H 0.2649 0.7051 0.5218 0.046 Uiso 1 1 calc R U . . .
H14G H 0.2682 0.7280 0.4664 0.046 Uiso 1 1 calc R U . . .
C143 C 0.3186(3) 0.6756(3) 0.4862(3) 0.0441(16) Uani 1 1 d . . . . .
H14H H 0.3474 0.6722 0.5179 0.053 Uiso 1 1 calc R U . . .
H14I H 0.3470 0.6924 0.4613 0.053 Uiso 1 1 calc R U . . .
C144 C 0.2568(4) 0.6068(4) 0.4633(3) 0.0482(18) Uani 1 1 d . . . . .
H14J H 0.2291 0.6103 0.4310 0.058 Uiso 1 1 calc R U . . .
H14K H 0.2741 0.5777 0.4548 0.058 Uiso 1 1 calc R U . . .
C145 C 0.2101(5) 0.5754(4) 0.5000(3) 0.070(3) Uani 1 1 d . . . . .
H14L H 0.2386 0.5830 0.5349 0.104 Uiso 1 1 calc R U . . .
H14M H 0.1813 0.5282 0.4887 0.104 Uiso 1 1 calc R U . . .
H14N H 0.1810 0.5950 0.4996 0.104 Uiso 1 1 calc R U . . .
C146 C 0.4041(3) 0.7908(3) 0.5724(2) 0.0373(15) Uani 1 1 d . . . . .
H14P H 0.4373 0.8362 0.5891 0.045 Uiso 1 1 calc R U . . .
H14Q H 0.4305 0.7722 0.5613 0.045 Uiso 1 1 calc R U . . .
C147 C 0.3696(3) 0.7504(4) 0.6133(2) 0.0423(16) Uani 1 1 d . . . . .
H14R H 0.3276 0.7093 0.5959 0.051 Uiso 1 1 calc R U . . .
H14S H 0.3562 0.7758 0.6330 0.051 Uiso 1 1 calc R U . . .
C148 C 0.4205(4) 0.7339(4) 0.6508(3) 0.053(2) Uani 1 1 d . . . . .
H14T H 0.4408 0.7167 0.6302 0.063 Uiso 1 1 calc R U . . .
H14U H 0.4583 0.7749 0.6722 0.063 Uiso 1 1 calc R U . . .
C149 C 0.3879(5) 0.6844(6) 0.6861(4) 0.089(3) Uani 1 1 d . . . . .
H14V H 0.3709 0.7023 0.7087 0.134 Uiso 1 1 calc R U . . .
H14W H 0.4222 0.6751 0.7069 0.134 Uiso 1 1 calc R U . . .
H14X H 0.3497 0.6438 0.6654 0.134 Uiso 1 1 calc R U . . .
C150 C 0.3216(3) 0.8333(4) 0.5379(3) 0.0423(16) Uani 1 1 d . . . . .
H15A H 0.2861 0.8284 0.5072 0.051 Uiso 1 1 calc R U . . .
H15B H 0.2980 0.8133 0.5649 0.051 Uiso 1 1 calc R U . . .
C151 C 0.3698(4) 0.9071(4) 0.5567(3) 0.055(2) Uani 1 1 d . . . . .
H15C H 0.4011 0.9261 0.5340 0.066 Uiso 1 1 calc R U . . .
H15D H 0.3982 0.9129 0.5918 0.066 Uiso 1 1 calc R U . . .
C152 C 0.3298(5) 0.9452(5) 0.5573(4) 0.070(2) Uani 1 1 d . . . . .
H15E H 0.2899 0.9190 0.5713 0.083 Uiso 1 1 calc R U . . .
H15F H 0.3601 0.9869 0.5806 0.083 Uiso 1 1 calc R U . . .
C153 C 0.3058(5) 0.9593(5) 0.5068(4) 0.079(3) Uani 1 1 d . . . . .
H15G H 0.3453 0.9871 0.4933 0.118 Uiso 1 1 calc R U . . .
H15H H 0.2805 0.9822 0.5097 0.118 Uiso 1 1 calc R U . . .
H15I H 0.2757 0.9183 0.4835 0.118 Uiso 1 1 calc R U . . .
C200 C 0.6459(5) 0.6880(5) 0.4839(4) 0.088(3) Uani 1 1 d . . . . .
H20A H 0.6112 0.6964 0.4924 0.132 Uiso 1 1 calc R U . . .
H20B H 0.6470 0.6523 0.5017 0.132 Uiso 1 1 calc R U . . .
H20C H 0.6344 0.6756 0.4467 0.132 Uiso 1 1 calc R U . . .
C201 C 0.7150(5) 0.7488(5) 0.5006(4) 0.074(3) Uani 1 1 d . . . . .
C202 C 0.7714(6) 0.7481(7) 0.4926(5) 0.093(3) Uani 1 1 d . . . . .
H202 H 0.7664 0.7097 0.4760 0.111 Uiso 1 1 calc R U . . .
C203 C 0.8350(8) 0.8027(8) 0.5085(6) 0.130(5) Uani 1 1 d . . . . .
H203 H 0.8739 0.8019 0.5030 0.156 Uiso 1 1 calc R U . . .
C204 C 0.8429(8) 0.8625(6) 0.5341(5) 0.118(5) Uani 1 1 d . . . . .
H204 H 0.8867 0.9007 0.5446 0.142 Uiso 1 1 calc R U . . .
C205 C 0.7867(7) 0.8624(6) 0.5425(4) 0.085(3) Uani 1 1 d . . . . .
H205 H 0.7907 0.9003 0.5593 0.102 Uiso 1 1 calc R U . . .
C206 C 0.7223(7) 0.8047(5) 0.5259(4) 0.083(3) Uani 1 1 d . . . . .
H206 H 0.6829 0.8041 0.5320 0.100 Uiso 1 1 calc R U . . .
C300 C 0.9908(15) 0.086(3) 0.0414(19) 0.36(4) Uiso 0.5 1 d D . P . .
C301 C 0.9250(8) 0.0367(9) 0.0593(6) 0.099(7) Uiso 0.5 1 d DG . P . .
C302 C 0.8672(9) 0.0439(9) 0.0380(5) 0.138(11) Uiso 0.5 1 d DG . P . .
C303 C 0.8199(7) 0.0349(9) 0.0673(7) 0.112(8) Uiso 0.5 1 d G . P . .
C304 C 0.8303(8) 0.0188(8) 0.1179(6) 0.082(6) Uiso 0.5 1 d G . P . .
C305 C 0.8881(9) 0.0116(9) 0.1391(5) 0.121(9) Uiso 0.5 1 d G . P . .
C306 C 0.9354(7) 0.0205(9) 0.1098(7) 0.113(8) Uiso 0.5 1 d DG . P . .
C400 C 0.4253(13) 0.2267(9) 0.0364(9) 0.117(8) Uiso 0.5 1 d D . P . .
C401 C 0.4705(10) 0.2996(7) 0.0422(6) 0.165(13) Uiso 0.5 1 d DG . P . .
C402 C 0.5050(13) 0.3397(12) 0.0905(5) 0.200(17) Uiso 0.5 1 d DG . P . .
C403 C 0.5325(13) 0.4084(11) 0.0934(6) 0.26(2) Uiso 0.5 1 d G . P . .
C404 C 0.5255(11) 0.4371(6) 0.0480(8) 0.191(16) Uiso 0.5 1 d G . P . .
C405 C 0.4910(9) 0.3970(6) -0.0003(6) 0.087(6) Uiso 0.5 1 d G . P . .
C406 C 0.4636(7) 0.3282(6) -0.0032(4) 0.049(3) Uiso 0.5 1 d DG . P . .
C500 C 0.6797(10) 0.7110(13) -0.0701(9) 0.134(10) Uiso 0.5 1 d D . P . .
C501 C 0.7486(7) 0.7557(8) -0.0309(5) 0.083(6) Uiso 0.5 1 d DG . P . .
C502 C 0.7482(8) 0.7922(8) 0.0111(6) 0.083(6) Uiso 0.5 1 d DG . P . .
C503 C 0.8049(10) 0.8199(9) 0.0550(6) 0.142(11) Uiso 0.5 1 d G . P . .
C504 C 0.8620(9) 0.8110(11) 0.0568(7) 0.22(2) Uiso 0.5 1 d G . P . .
C505 C 0.8625(8) 0.7746(11) 0.0147(9) 0.138(11) Uiso 0.5 1 d G . P . .
C506 C 0.8058(9) 0.7469(9) -0.0291(7) 0.120(9) Uiso 0.5 1 d DG . P . .
C600 C 0.8990(11) -0.0759(8) 0.4073(8) 0.081(6) Uiso 0.5 1 d D . P . .
C601 C 0.9165(12) -0.0064(8) 0.4199(7) 0.113(8) Uiso 0.5 1 d DG . P . .
C602 C 0.9384(16) 0.0207(11) 0.4723(7) 0.31(3) Uiso 0.5 1 d DG . P . .
C603 C 0.9536(15) 0.0858(11) 0.4857(8) 0.199(17) Uiso 0.5 1 d G . P . .
C604 C 0.9469(12) 0.1238(8) 0.4466(11) 0.124(9) Uiso 0.5 1 d G . P . .
C605 C 0.9250(16) 0.0967(10) 0.3942(10) 0.60(4) Uiso 1 1 d G . . . .
C606 C 0.9098(15) 0.0316(11) 0.3809(7) 0.26(3) Uiso 0.5 1 d DG . P . .

loop_
_atom_site_aniso_label
_atom_site_aniso_U_11
_atom_site_aniso_U_22
_atom_site_aniso_U_33
_atom_site_aniso_U_23
_atom_site_aniso_U_13
_atom_site_aniso_U_12
Cu1 0.0237(3) 0.0226(3) 0.0253(4) 0.0037(3) 0.0040(3) 0.0122(3)
Cu2 0.0207(3) 0.0219(3) 0.0228(4) 0.0057(3) 0.0010(3) 0.0071(3)
Cu3 0.0221(3) 0.0207(3) 0.0214(3) 0.0049(3) 0.0015(3) 0.0071(3)
Cu4 0.0259(3) 0.0171(3) 0.0267(4) 0.0061(3) 0.0057(3) 0.0115(3)
Cu5 0.0292(4) 0.0186(3) 0.0257(4) 0.0067(3) 0.0112(3) 0.0116(3)
Cu6 0.0274(4) 0.0236(3) 0.0186(3) 0.0070(3) 0.0063(3) 0.0107(3)
Cu7 0.0270(4) 0.0227(3) 0.0266(4) 0.0081(3) 0.0036(3) 0.0112(3)
Cu8 0.0447(5) 0.0248(4) 0.0732(6) 0.0130(4) 0.0176(4) 0.0221(4)
Cu9 0.0426(5) 0.0275(4) 0.0969(8) 0.0035(4) 0.0319(5) 0.0190(4)
Cu10 0.0302(4) 0.0438(5) 0.0441(5) 0.0037(4) 0.0168(3) 0.0194(4)
Cu11 0.0291(4) 0.0588(5) 0.0486(5) 0.0268(4) 0.0206(4) 0.0251(4)
Cu12 0.0214(4) 0.0393(4) 0.0399(4) 0.0173(4) 0.0089(3) 0.0053(3)
Cu13 0.0269(4) 0.0223(4) 0.0282(4) 0.0086(3) 0.0027(3) 0.0001(3)
Cu14 0.0346(4) 0.0175(3) 0.0295(4) 0.0073(3) 0.0015(3) 0.0087(3)
Cu15 0.0353(4) 0.0210(3) 0.0391(4) 0.0119(3) 0.0050(3) 0.0164(3)
Cu16 0.0327(4) 0.0347(4) 0.0824(7) 0.0292(4) 0.0135(4) 0.0216(4)
Cu17 0.0265(4) 0.0315(4) 0.0781(6) 0.0191(4) 0.0063(4) 0.0152(3)
Cu18 0.0244(4) 0.0238(4) 0.0326(4) 0.0034(3) 0.0093(3) 0.0076(3)
Cu19 0.0324(4) 0.0206(3) 0.0272(4) 0.0073(3) 0.0133(3) 0.0059(3)
Cu20 0.0418(4) 0.0180(3) 0.0300(4) 0.0104(3) 0.0138(3) 0.0097(3)
Cu21 0.0441(5) 0.0239(4) 0.0462(5) 0.0166(3) 0.0120(4) 0.0178(3)
Cu22 0.0304(4) 0.0157(3) 0.0263(4) 0.0014(3) 0.0098(3) 0.0049(3)
Cu23 0.0428(4) 0.0174(3) 0.0380(4) 0.0018(3) 0.0210(4) 0.0099(3)
Cu24 0.0250(3) 0.0226(3) 0.0210(3) 0.0015(3) 0.0058(3) 0.0103(3)
Cu25 0.0329(4) 0.0305(4) 0.0272(4) 0.0137(3) 0.0159(3) 0.0177(3)
Cu26 0.0260(4) 0.0239(3) 0.0242(4) 0.0122(3) 0.0087(3) 0.0092(3)
Cu27 0.0289(4) 0.0235(3) 0.0238(4) 0.0110(3) 0.0032(3) 0.0130(3)
Cu28 0.0240(3) 0.0280(4) 0.0310(4) 0.0130(3) 0.0026(3) 0.0115(3)
Cu29 0.0235(4) 0.0274(4) 0.0294(4) 0.0074(3) 0.0012(3) 0.0082(3)
Cu30 0.0239(3) 0.0229(3) 0.0203(3) 0.0015(3) 0.0032(3) 0.0052(3)
O1 0.0180(18) 0.026(2) 0.024(2) 0.0038(16) 0.0023(16) 0.0078(17)
O2 0.026(2) 0.025(2) 0.019(2) 0.0032(16) -0.0005(16) 0.0101(17)
O3 0.024(2) 0.0190(19) 0.026(2) 0.0039(16) 0.0028(16) 0.0081(17)
O4 0.029(2) 0.0187(19) 0.025(2) 0.0052(16) 0.0081(17) 0.0122(17)
O5 0.040(2) 0.0223(19) 0.022(2) 0.0081(16) 0.0135(17) 0.0177(18)
O6 0.031(2) 0.026(2) 0.021(2) 0.0067(16) 0.0050(17) 0.0143(18)
O7 0.026(2) 0.0217(19) 0.027(2) 0.0061(16) 0.0031(17) 0.0139(17)
O8 0.042(3) 0.020(2) 0.063(3) 0.006(2) 0.024(2) 0.017(2)
O9 0.028(2) 0.029(2) 0.044(3) 0.0007(19) 0.0103(19) 0.0141(19)
O10 0.037(3) 0.057(3) 0.040(3) 0.020(2) 0.022(2) 0.029(2)
O11 0.021(2) 0.041(3) 0.042(3) 0.014(2) 0.0078(19) 0.013(2)
O12 0.023(2) 0.025(2) 0.030(2) 0.0107(17) 0.0075(17) 0.0005(17)
O13 0.028(2) 0.021(2) 0.026(2) 0.0059(16) 0.0006(17) 0.0071(17)
O14 0.033(2) 0.019(2) 0.029(2) 0.0105(16) 0.0035(18) 0.0131(18)
O15 0.032(2) 0.022(2) 0.040(3) 0.0120(18) 0.008(2) 0.0156(18)
O16 0.032(3) 0.035(3) 0.098(4) 0.030(3) 0.011(3) 0.016(2)
O17 0.027(2) 0.024(2) 0.038(3) 0.0082(18) 0.0075(19) 0.0109(18)
O18 0.0231(19) 0.0182(19) 0.026(2) 0.0035(16) 0.0083(17) 0.0046(16)
O19 0.039(2) 0.024(2) 0.021(2) 0.0100(17) 0.0108(18) 0.0121(18)
O20 0.036(2) 0.0134(18) 0.033(2) 0.0052(17) 0.0084(18) 0.0073(17)
O21 0.036(2) 0.024(2) 0.044(3) 0.0097(19) 0.007(2) 0.0152(19)
O22 0.033(2) 0.0129(18) 0.033(2) -0.0002(17) 0.0136(18) 0.0048(17)
O23 0.043(2) 0.020(2) 0.036(2) 0.0070(17) 0.021(2) 0.0155(19)
O24 0.033(2) 0.027(2) 0.026(2) 0.0085(17) 0.0121(18) 0.0183(18)
O25 0.027(2) 0.027(2) 0.026(2) 0.0104(17) 0.0134(17) 0.0109(18)
O26 0.026(2) 0.024(2) 0.026(2) 0.0108(17) 0.0066(17) 0.0106(17)
O27 0.033(2) 0.026(2) 0.025(2) 0.0117(17) 0.0019(17) 0.0140(18)
O28 0.027(2) 0.028(2) 0.034(2) 0.0099(19) -0.0042(18) 0.0110(18)
O29 0.024(2) 0.025(2) 0.025(2) 0.0018(17) 0.0004(17) 0.0054(18)
O30 0.026(2) 0.0158(18) 0.023(2) 0.0009(16) 0.0046(17) 0.0037(16)
O31 0.072(4) 0.085(4) 0.065(4) 0.019(3) 0.014(3) 0.043(4)
N1 0.025(2) 0.031(3) 0.031(3) 0.006(2) 0.003(2) 0.015(2)
N2 0.022(2) 0.033(3) 0.025(3) 0.006(2) 0.001(2) 0.012(2)
N3 0.025(2) 0.027(3) 0.027(3) 0.006(2) -0.002(2) 0.009(2)
N4 0.027(2) 0.027(2) 0.024(3) 0.005(2) 0.002(2) 0.011(2)
N5 0.030(3) 0.019(2) 0.024(3) 0.0039(19) 0.000(2) 0.009(2)
N6 0.033(3) 0.024(2) 0.028(3) 0.005(2) 0.004(2) 0.015(2)
N7 0.034(3) 0.026(3) 0.037(3) 0.008(2) 0.012(2) 0.017(2)
N8 0.046(3) 0.028(3) 0.036(3) 0.012(2) 0.021(2) 0.023(2)
N9 0.034(3) 0.026(2) 0.026(3) 0.006(2) 0.013(2) 0.012(2)
N10 0.027(2) 0.025(2) 0.022(2) 0.0054(19) 0.007(2) 0.010(2)
N11 0.030(3) 0.069(4) 0.032(3) 0.025(3) 0.011(2) 0.020(3)
N12 0.030(3) 0.057(4) 0.032(3) 0.024(3) 0.006(2) 0.019(3)
N13 0.037(3) 0.025(3) 0.031(3) 0.008(2) 0.001(2) 0.016(2)
N14 0.032(3) 0.031(3) 0.042(3) 0.011(2) 0.005(2) 0.017(2)
N15 0.060(4) 0.028(3) 0.125(7) 0.010(4) 0.040(4) 0.026(3)
N16A 0.044(11) 0.032(9) 0.065(14) 0.004(10) 0.011(10) 0.020(8)
C22A 0.082(17) 0.069(15) 0.11(2) -0.007(15) 0.041(16) 0.050(14)
C23A 0.047(13) 0.043(12) 0.088(19) -0.011(13) 0.024(13) 0.023(10)
C24A 0.069(18) 0.040(12) 0.12(3) 0.012(16) 0.014(18) 0.053(13)
N16B 0.047(8) 0.032(6) 0.064(9) 0.010(7) 0.017(7) 0.031(6)
C22B 0.082(11) 0.052(8) 0.097(13) 0.007(8) 0.040(10) 0.047(8)
C23B 0.062(10) 0.037(7) 0.077(11) 0.017(8) 0.027(9) 0.032(7)
C24B 0.061(12) 0.043(8) 0.110(17) 0.024(10) 0.030(11) 0.047(8)
N17 0.044(4) 0.043(4) 0.108(6) 0.019(4) 0.034(4) 0.030(3)
N18 0.036(3) 0.040(3) 0.069(4) 0.002(3) 0.021(3) 0.022(3)
N19 0.034(3) 0.069(4) 0.049(4) 0.003(3) 0.019(3) 0.024(3)
N20 0.041(3) 0.082(5) 0.046(4) 0.028(3) 0.024(3) 0.038(3)
N21 0.028(3) 0.076(5) 0.067(4) 0.035(4) 0.022(3) 0.025(3)
N22 0.023(3) 0.062(4) 0.059(4) 0.029(3) 0.009(3) 0.005(3)
N23 0.028(3) 0.042(3) 0.036(3) 0.013(3) 0.009(2) 0.000(3)
N24 0.030(3) 0.029(3) 0.033(3) 0.011(2) 0.005(2) -0.003(2)
N25 0.036(3) 0.026(3) 0.033(3) 0.002(2) -0.002(2) 0.003(2)
N26 0.044(3) 0.020(3) 0.038(3) 0.003(2) 0.000(3) 0.009(2)
N27 0.045(3) 0.020(2) 0.034(3) 0.010(2) 0.007(2) 0.012(2)
N28 0.045(3) 0.028(3) 0.038(3) 0.011(2) 0.000(2) 0.021(3)
N29 0.054(4) 0.035(3) 0.056(4) 0.018(3) 0.017(3) 0.032(3)
N30 0.048(4) 0.039(3) 0.081(5) 0.031(3) 0.026(3) 0.034(3)
N31 0.036(3) 0.047(4) 0.092(5) 0.029(3) 0.014(3) 0.027(3)
N32 0.029(3) 0.041(3) 0.086(5) 0.024(3) 0.017(3) 0.020(3)
N33 0.038(3) 0.044(3) 0.066(4) 0.003(3) 0.008(3) 0.025(3)
N34 0.028(3) 0.033(3) 0.052(3) 0.003(3) 0.015(3) 0.014(2)
N35 0.026(3) 0.031(3) 0.032(3) 0.003(2) 0.013(2) 0.004(2)
N36 0.036(3) 0.028(3) 0.034(3) 0.005(2) 0.018(2) 0.006(2)
N37 0.052(3) 0.029(3) 0.032(3) 0.012(2) 0.024(3) 0.011(3)
N38 0.059(4) 0.033(3) 0.037(3) 0.020(2) 0.024(3) 0.021(3)
N39 0.049(3) 0.017(3) 0.045(3) 0.011(2) 0.016(3) 0.007(2)
N40 0.059(4) 0.022(3) 0.065(4) 0.019(3) 0.026(3) 0.019(3)
N41 0.066(4) 0.066(4) 0.076(5) 0.042(4) 0.016(4) 0.042(4)
N42 0.060(4) 0.045(4) 0.088(5) 0.029(4) 0.017(4) 0.035(3)
N43 0.043(3) 0.015(2) 0.060(4) -0.002(2) 0.023(3) 0.006(2)
N44 0.038(3) 0.021(2) 0.044(3) -0.002(2) 0.017(2) 0.010(2)
N45A 0.061(13) 0.021(7) 0.045(12) -0.005(8) 0.028(9) 0.015(9)
C119 0.14(2) 0.054(13) 0.086(18) 0.027(12) 0.075(18) 0.067(15)
C120 0.11(2) 0.032(10) 0.068(15) 0.001(10) 0.049(15) 0.017(11)
N45B 0.038(6) 0.027(5) 0.029(6) 0.009(5) 0.009(5) 0.017(5)
C919 0.057(8) 0.047(7) 0.058(8) 0.004(6) 0.019(7) 0.034(7)
C920 0.063(8) 0.032(6) 0.059(8) 0.012(6) 0.024(7) 0.031(6)
N46 0.042(3) 0.024(3) 0.046(3) 0.004(2) 0.022(3) 0.014(2)
N47 0.037(3) 0.039(3) 0.028(3) 0.003(2) 0.012(2) 0.021(2)
N48 0.044(3) 0.045(3) 0.028(3) 0.015(2) 0.019(2) 0.027(3)
N49 0.036(3) 0.039(3) 0.035(3) 0.019(2) 0.020(2) 0.018(2)
N50 0.028(3) 0.035(3) 0.030(3) 0.017(2) 0.011(2) 0.011(2)
N51 0.033(3) 0.028(3) 0.031(3) 0.014(2) 0.008(2) 0.011(2)
N52 0.042(3) 0.027(3) 0.030(3) 0.014(2) 0.010(2) 0.017(2)
N53 0.031(3) 0.030(3) 0.032(3) 0.012(2) 0.000(2) 0.014(2)
N54 0.031(3) 0.033(3) 0.044(3) 0.017(2) 0.000(2) 0.016(2)
N55 0.028(3) 0.039(3) 0.046(3) 0.018(3) 0.000(2) 0.014(2)
N56 0.025(3) 0.034(3) 0.041(3) 0.012(2) -0.002(2) 0.006(2)
N57 0.025(3) 0.037(3) 0.034(3) 0.013(2) 0.003(2) 0.009(2)
N58 0.026(3) 0.031(3) 0.025(3) 0.001(2) 0.004(2) 0.005(2)
N59 0.029(3) 0.025(3) 0.030(3) -0.003(2) 0.006(2) 0.002(2)
N60 0.032(3) 0.024(3) 0.035(3) 0.002(2) 0.013(2) 0.006(2)
N61 0.071(4) 0.084(5) 0.026(3) 0.004(3) 0.002(3) 0.059(4)
N62 0.028(3) 0.050(3) 0.022(3) 0.013(2) 0.008(2) 0.014(2)
C1 0.024(3) 0.036(3) 0.024(3) 0.002(3) 0.004(2) 0.006(3)
C2 0.024(3) 0.050(4) 0.038(4) -0.003(3) 0.000(3) 0.017(3)
C3 0.030(3) 0.049(4) 0.049(4) 0.002(3) 0.000(3) 0.023(3)
C4 0.035(3) 0.040(4) 0.026(3) -0.005(3) -0.006(3) 0.019(3)
C5 0.038(4) 0.044(4) 0.034(4) -0.006(3) -0.012(3) 0.018(3)
C6 0.029(3) 0.035(3) 0.038(4) -0.002(3) -0.007(3) 0.014(3)
C7 0.046(4) 0.028(3) 0.044(4) -0.004(3) -0.002(3) 0.021(3)
C8 0.057(4) 0.026(3) 0.048(4) -0.007(3) -0.005(3) 0.022(3)
C9 0.035(3) 0.024(3) 0.033(3) 0.004(3) -0.001(3) 0.009(3)
C10 0.089(6) 0.039(4) 0.074(6) 0.023(4) 0.061(5) 0.037(4)
C11 0.084(6) 0.048(4) 0.085(6) 0.022(4) 0.053(5) 0.047(4)
C12 0.049(4) 0.033(3) 0.044(4) 0.010(3) 0.019(3) 0.028(3)
C13 0.036(3) 0.025(3) 0.032(3) 0.014(3) 0.015(3) 0.012(3)
C14 0.041(4) 0.038(4) 0.058(5) 0.025(3) 0.032(3) 0.016(3)
C15 0.050(4) 0.042(4) 0.055(5) 0.021(3) 0.031(4) 0.025(3)
C16 0.049(5) 0.162(10) 0.048(5) 0.059(6) 0.018(4) 0.059(6)
C17A 0.053(11) 0.056(11) 0.046(11) 0.036(10) 0.015(8) 0.020(11)
C18A 0.057(11) 0.080(16) 0.026(9) 0.031(11) 0.027(8) 0.051(13)
C17B 0.033(9) 0.087(14) 0.016(7) 0.024(10) 0.005(6) 0.028(11)
C18B 0.050(10) 0.075(15) 0.035(10) 0.012(11) 0.007(7) 0.050(12)
C19 0.047(4) 0.061(5) 0.079(6) 0.032(4) 0.017(4) 0.040(4)
C20 0.055(5) 0.065(5) 0.099(7) 0.040(5) 0.019(5) 0.047(4)
C21 0.048(4) 0.037(4) 0.059(5) 0.020(3) 0.005(4) 0.021(3)
C25 0.073(6) 0.033(4) 0.143(10) 0.012(5) 0.039(6) 0.034(4)
C26 0.095(7) 0.036(4) 0.138(10) 0.023(5) 0.044(7) 0.039(5)
C27 0.072(7) 0.127(11) 0.134(11) -0.004(9) 0.026(7) 0.052(8)
C28 0.035(4) 0.049(5) 0.102(7) 0.008(4) 0.025(4) 0.023(4)
C29 0.054(5) 0.076(6) 0.116(8) 0.020(6) 0.027(5) 0.050(5)
C30 0.074(6) 0.085(7) 0.160(11) 0.064(7) 0.061(7) 0.067(6)
C31 0.140(15) 0.172(17) 0.44(4) 0.15(2) 0.10(2) 0.119(14)
C32 0.066(6) 0.140(10) 0.107(8) 0.084(7) 0.062(6) 0.071(7)
C33 0.044(4) 0.104(7) 0.050(5) 0.032(5) 0.027(4) 0.045(5)
C34 0.042(4) 0.125(8) 0.037(4) 0.009(5) 0.017(4) 0.044(5)
C35 0.039(4) 0.099(7) 0.047(5) -0.011(5) 0.013(4) 0.033(5)
C36 0.048(5) 0.089(7) 0.109(8) -0.045(6) 0.036(5) 0.006(5)
C37 0.036(4) 0.080(7) 0.073(6) 0.033(5) -0.007(4) -0.008(4)
C38 0.026(4) 0.071(6) 0.070(6) 0.028(5) 0.002(4) 0.003(4)
C39 0.026(4) 0.130(10) 0.084(7) 0.046(7) 0.013(4) 0.020(5)
C40 0.031(4) 0.124(9) 0.081(7) 0.042(6) 0.021(4) 0.038(5)
C41 0.075(7) 0.212(16) 0.138(11) 0.051(11) 0.032(7) 0.107(10)
C42 0.066(6) 0.041(4) 0.095(7) 0.036(5) 0.032(5) 0.009(4)
C43 0.037(4) 0.030(4) 0.043(4) 0.012(3) 0.004(3) -0.007(3)
C44 0.043(4) 0.042(4) 0.039(4) 0.020(3) 0.008(3) -0.005(3)
C45 0.023(3) 0.051(4) 0.034(4) 0.009(3) 0.004(3) -0.003(3)
C46 0.044(4) 0.076(6) 0.068(6) 0.026(5) 0.028(4) 0.015(4)
C47 0.084(6) 0.039(4) 0.068(6) -0.013(4) -0.007(5) 0.030(4)
C48 0.063(5) 0.028(4) 0.050(5) -0.005(3) -0.002(4) 0.014(4)
C49 0.069(6) 0.037(4) 0.070(6) -0.020(4) -0.013(5) 0.013(4)
C50 0.050(4) 0.035(4) 0.044(4) -0.007(3) -0.010(4) 0.003(3)
C51 0.043(4) 0.054(5) 0.059(5) -0.010(4) -0.014(4) 0.000(4)
C52 0.055(5) 0.037(4) 0.074(6) 0.020(4) 0.000(4) 0.026(4)
C53 0.054(4) 0.025(3) 0.048(4) 0.009(3) -0.005(3) 0.021(3)
C54 0.067(5) 0.025(3) 0.048(4) 0.016(3) 0.009(4) 0.023(3)
C55 0.058(4) 0.023(3) 0.040(4) 0.015(3) 0.008(3) 0.019(3)
C56 0.070(5) 0.033(4) 0.052(5) 0.022(3) 0.018(4) 0.026(4)
C57 0.088(8) 0.083(7) 0.196(14) 0.039(8) 0.072(9) 0.062(7)
C58 0.071(6) 0.058(5) 0.107(7) 0.038(5) 0.041(5) 0.050(5)
C59 0.088(7) 0.053(5) 0.107(8) 0.025(5) 0.047(6) 0.053(5)
C60 0.073(5) 0.043(4) 0.067(5) 0.018(4) 0.023(4) 0.040(4)
C61 0.086(6) 0.051(5) 0.077(6) -0.002(4) 0.015(5) 0.046(5)
C62 0.040(4) 0.060(5) 0.079(6) 0.019(4) 0.015(4) 0.027(4)
C63 0.033(4) 0.060(5) 0.071(5) 0.023(4) 0.013(4) 0.031(4)
C64 0.040(4) 0.067(5) 0.074(6) 0.027(4) 0.011(4) 0.037(4)
C65 0.050(4) 0.052(4) 0.082(6) 0.032(4) 0.019(4) 0.037(4)
C66 0.060(5) 0.067(6) 0.111(8) 0.049(5) 0.018(5) 0.042(5)
C67 0.059(5) 0.069(6) 0.077(6) 0.001(5) 0.037(5) 0.024(5)
C68 0.032(4) 0.056(5) 0.054(5) -0.009(4) 0.010(3) 0.019(3)
C69 0.042(4) 0.070(5) 0.057(5) -0.017(4) 0.002(4) 0.032(4)
C70 0.050(5) 0.055(5) 0.084(6) -0.012(5) 0.000(4) 0.035(4)
C71 0.148(11) 0.098(8) 0.120(10) -0.005(7) 0.018(8) 0.102(9)
C72 0.042(4) 0.027(3) 0.072(5) 0.001(3) 0.025(4) -0.003(3)
C73 0.034(4) 0.030(3) 0.044(4) -0.001(3) 0.017(3) 0.000(3)
C74 0.032(4) 0.039(4) 0.049(4) -0.003(3) 0.010(3) 0.000(3)
C75 0.030(3) 0.044(4) 0.046(4) 0.004(3) 0.013(3) 0.011(3)
C76 0.030(4) 0.047(4) 0.062(5) 0.006(4) 0.001(3) 0.008(3)
C77 0.126(9) 0.080(6) 0.056(5) 0.046(5) 0.042(6) 0.070(6)
C78 0.095(6) 0.048(4) 0.043(4) 0.031(4) 0.036(4) 0.036(4)
C79 0.105(7) 0.067(5) 0.049(5) 0.039(4) 0.056(5) 0.046(5)
C80 0.067(5) 0.041(4) 0.044(4) 0.017(3) 0.033(4) 0.017(4)
C81 0.073(5) 0.056(5) 0.047(5) 0.018(4) 0.040(4) 0.027(4)
C82 0.112(9) 0.034(5) 0.253(17) 0.048(7) 0.102(10) 0.042(6)
C83 0.097(7) 0.025(4) 0.112(8) 0.031(4) 0.061(6) 0.032(4)
C84 0.091(7) 0.022(4) 0.104(7) 0.017(4) 0.050(6) 0.017(4)
C85 0.065(5) 0.026(3) 0.056(5) 0.014(3) 0.024(4) 0.012(3)
C86 0.059(5) 0.028(4) 0.117(8) 0.012(4) 0.036(5) -0.002(4)
C87 0.086(8) 0.118(9) 0.155(11) 0.074(9) 0.038(8) 0.079(7)
C88 0.078(7) 0.095(8) 0.143(11) 0.068(8) 0.024(7) 0.059(6)
C89 0.137(11) 0.212(16) 0.167(13) 0.144(13) 0.073(10) 0.141(12)
C90 0.103(9) 0.163(12) 0.119(10) 0.102(9) 0.055(8) 0.097(9)
C91 0.155(13) 0.27(2) 0.128(11) 0.155(13) 0.082(10) 0.153(14)
C92 0.066(6) 0.029(4) 0.134(9) 0.007(5) 0.050(6) 0.020(4)
C93 0.075(6) 0.022(4) 0.198(13) 0.020(5) 0.066(7) 0.020(4)
C94 0.065(6) 0.020(4) 0.151(10) 0.013(5) 0.061(6) 0.007(4)
C95 0.047(4) 0.019(3) 0.079(6) 0.010(3) 0.032(4) 0.005(3)
C96 0.048(4) 0.024(3) 0.096(7) 0.006(4) 0.037(4) 0.002(3)
C97 0.030(3) 0.032(3) 0.060(5) -0.002(3) 0.019(3) 0.004(3)
C98 0.028(3) 0.051(4) 0.036(4) 0.009(3) 0.008(3) 0.008(3)
C99 0.028(4) 0.068(5) 0.054(5) 0.016(4) 0.010(3) 0.019(4)
C100 0.029(4) 0.058(5) 0.054(5) 0.018(4) 0.004(3) 0.019(3)
C101 0.039(4) 0.047(4) 0.042(4) 0.002(3) -0.002(3) 0.012(3)
C102 0.025(3) 0.043(4) 0.039(4) 0.006(3) -0.005(3) 0.011(3)
C103 0.036(4) 0.057(4) 0.036(4) 0.010(3) -0.006(3) 0.022(3)
C104 0.035(4) 0.051(4) 0.046(4) 0.022(3) -0.002(3) 0.021(3)
C105 0.043(4) 0.060(5) 0.052(5) 0.029(4) 0.005(3) 0.029(4)
C106 0.030(3) 0.046(4) 0.069(5) 0.020(4) -0.004(3) 0.019(3)
C107 0.042(4) 0.049(4) 0.077(6) 0.027(4) 0.003(4) 0.029(4)
C108 0.043(4) 0.032(3) 0.047(4) 0.016(3) 0.003(3) 0.019(3)
C109 0.056(4) 0.045(4) 0.052(4) 0.028(3) 0.021(4) 0.032(4)
C110 0.065(5) 0.040(4) 0.046(4) 0.027(3) 0.024(4) 0.026(4)
C111 0.045(4) 0.035(3) 0.041(4) 0.021(3) 0.020(3) 0.016(3)
C112 0.034(3) 0.042(4) 0.034(4) 0.020(3) 0.011(3) 0.011(3)
C113 0.034(4) 0.057(5) 0.051(4) 0.029(4) 0.026(3) 0.017(3)
C114 0.046(4) 0.061(5) 0.043(4) 0.032(4) 0.028(3) 0.034(4)
C115 0.067(5) 0.064(5) 0.032(4) 0.025(3) 0.028(4) 0.042(4)
C116 0.063(5) 0.075(5) 0.023(3) 0.011(4) 0.019(3) 0.037(4)
C117 0.043(4) 0.054(4) 0.032(4) -0.005(3) 0.011(3) 0.023(3)
C118 0.117(8) 0.047(5) 0.109(8) 0.034(5) 0.089(7) 0.052(5)
C122 0.076(6) 0.108(7) 0.036(4) 0.002(4) 0.005(4) 0.074(6)
C123 0.136(10) 0.169(11) 0.047(5) -0.006(6) 0.008(6) 0.129(10)
C124 0.146(11) 0.171(12) 0.072(7) -0.032(7) -0.005(7) 0.130(11)
C125 0.29(2) 0.35(3) 0.111(11) -0.055(14) 0.004(13) 0.28(2)
C126 0.086(6) 0.076(5) 0.022(3) -0.002(3) 0.000(4) 0.060(5)
C127 0.085(6) 0.071(5) 0.032(4) -0.001(4) 0.005(4) 0.057(5)
C128 0.087(7) 0.070(6) 0.045(5) -0.017(4) -0.010(5) 0.040(5)
C129 0.101(8) 0.067(6) 0.064(6) -0.019(5) -0.006(6) 0.037(6)
C130 0.059(4) 0.068(5) 0.020(3) 0.003(3) 0.002(3) 0.044(4)
C131 0.063(5) 0.060(5) 0.025(3) 0.003(3) 0.003(3) 0.043(4)
C132 0.044(4) 0.029(3) 0.030(3) 0.007(3) 0.010(3) 0.018(3)
C133 0.061(5) 0.047(4) 0.043(4) 0.000(3) 0.016(4) 0.030(4)
C134 0.076(6) 0.115(8) 0.030(4) 0.015(4) 0.013(4) 0.062(6)
C135 0.078(7) 0.166(12) 0.055(6) 0.048(7) 0.024(5) 0.041(8)
C136 0.133(11) 0.150(12) 0.052(6) 0.019(7) 0.029(7) 0.079(10)
C137 0.100(17) 0.102(17) 0.110(19) 0.036(14) 0.022(14) 0.065(15)
C937 0.16(3) 0.061(14) 0.13(2) -0.007(14) 0.08(2) 0.019(16)
C138 0.028(3) 0.050(4) 0.024(3) 0.012(3) 0.010(3) 0.011(3)
C139 0.036(4) 0.057(4) 0.025(3) 0.013(3) 0.006(3) 0.007(3)
C140 0.045(4) 0.051(4) 0.022(3) 0.009(3) 0.008(3) 0.015(3)
C141 0.066(5) 0.062(5) 0.025(4) 0.008(3) 0.013(4) 0.008(4)
C142 0.024(3) 0.055(4) 0.025(3) 0.011(3) 0.003(3) 0.012(3)
C143 0.033(4) 0.052(4) 0.037(4) 0.007(3) 0.006(3) 0.014(3)
C144 0.042(4) 0.055(4) 0.036(4) 0.014(3) 0.006(3) 0.016(3)
C145 0.069(6) 0.054(5) 0.049(5) 0.005(4) 0.021(4) 0.001(4)
C146 0.031(3) 0.047(4) 0.023(3) 0.009(3) 0.000(3) 0.014(3)
C147 0.040(4) 0.052(4) 0.023(3) 0.010(3) 0.007(3) 0.013(3)
C148 0.046(4) 0.058(5) 0.032(4) 0.014(3) -0.001(3) 0.014(4)
C149 0.077(7) 0.111(8) 0.073(7) 0.053(6) 0.020(5) 0.040(6)
C150 0.037(4) 0.062(5) 0.034(4) 0.015(3) 0.015(3) 0.026(3)
C151 0.047(4) 0.059(5) 0.064(5) 0.017(4) 0.029(4) 0.023(4)
C152 0.071(6) 0.083(6) 0.074(6) 0.017(5) 0.033(5) 0.047(5)
C153 0.086(7) 0.058(6) 0.082(7) 0.005(5) 0.021(6) 0.029(5)
C200 0.061(6) 0.092(7) 0.090(7) 0.049(6) 0.004(5) 0.027(5)
C201 0.074(6) 0.080(7) 0.063(6) 0.030(5) 0.006(5) 0.039(5)
C202 0.063(6) 0.122(10) 0.100(8) 0.010(7) 0.033(6) 0.046(7)
C203 0.105(11) 0.122(12) 0.155(14) -0.001(10) 0.057(10) 0.041(9)
C204 0.109(11) 0.076(8) 0.109(10) 0.014(7) 0.023(8) 0.001(7)
C205 0.096(8) 0.099(9) 0.071(7) 0.032(6) 0.019(6) 0.057(8)
C206 0.121(9) 0.087(7) 0.050(5) 0.003(5) -0.012(6) 0.073(7)

loop_
_atom_type_symbol
_atom_type_description
_atom_type_scat_dispersion_real
_atom_type_scat_dispersion_imag
_atom_type_scat_source
C C 0.0033 0.0016 'International Tables Vol C Tables 4.2.6.8 and 6.1.1.4'
H H 0.0000 0.0000 'International Tables Vol C Tables 4.2.6.8 and 6.1.1.4'
N N 0.0061 0.0033 'International Tables Vol C Tables 4.2.6.8 and 6.1.1.4'
O O 0.0106 0.0060 'International Tables Vol C Tables 4.2.6.8 and 6.1.1.4'
Cu Cu 0.3201 1.2651 'International Tables Vol C Tables 4.2.6.8 and 6.1.1.4'

loop_
_geom_angle_atom_site_label_1
_geom_angle_atom_site_label_2
_geom_angle_atom_site_label_3
_geom_angle
O7 Cu1 O1 93.65(15)
O7 Cu1 N1 172.84(18)
O1 Cu1 N1 84.27(17)
O7 Cu1 N14 83.49(18)
O1 Cu1 N14 172.4(2)
N1 Cu1 N14 97.7(2)
O1 Cu2 O2 94.19(16)
O1 Cu2 N2 84.26(18)
O2 Cu2 N2 177.83(18)
O1 Cu2 N3 165.06(19)
O2 Cu2 N3 84.11(17)
N2 Cu2 N3 97.78(19)
O2 Cu3 O3 94.22(16)
O2 Cu3 N5 176.70(17)
O3 Cu3 N5 83.43(17)
O2 Cu3 N4 84.59(18)
O3 Cu3 N4 165.16(18)
N5 Cu3 N4 98.28(19)
O3 Cu4 O4 93.21(16)
O3 Cu4 N7 175.20(17)
O4 Cu4 N7 83.63(18)
O3 Cu4 N6 84.34(18)
O4 Cu4 N6 168.46(17)
N7 Cu4 N6 98.0(2)
O5 Cu5 O4 92.98(16)
O5 Cu5 N9 83.20(18)
O4 Cu5 N9 174.40(18)
O5 Cu5 N8 170.3(2)
O4 Cu5 N8 84.30(18)
N9 Cu5 N8 98.8(2)
O6 Cu6 O5 94.82(16)
O6 Cu6 N11 86.0(2)
O5 Cu6 N11 162.9(2)
O6 Cu6 N10 171.36(18)
O5 Cu6 N10 83.49(18)
N11 Cu6 N10 98.2(2)
O6 Cu7 O7 94.23(16)
O6 Cu7 N13 174.19(19)
O7 Cu7 N13 83.42(18)
O6 Cu7 N12 85.33(19)
O7 Cu7 N12 162.9(2)
N13 Cu7 N12 98.5(2)
O8 Cu8 O21 87.56(18)
O8 Cu8 N15 87.0(2)
O21 Cu8 N15 164.0(3)
O8 Cu8 N42 165.7(3)
O21 Cu8 N42 89.2(2)
N15 Cu8 N42 99.6(3)
O8 Cu9 O9 90.61(17)
O8 Cu9 N17 163.7(3)
O9 Cu9 N17 88.3(2)
O8 Cu9 N16A 85.1(6)
O9 Cu9 N16A 149.6(6)
N17 Cu9 N16A 103.9(6)
O8 Cu9 N16B 89.8(4)
O9 Cu9 N16B 171.5(4)
N17 Cu9 N16B 93.7(4)
O10 Cu10 O9 95.38(18)
O10 Cu10 N19 86.6(2)
O9 Cu10 N19 164.3(2)
O10 Cu10 N18 158.5(2)
O9 Cu10 N18 88.2(2)
N19 Cu10 N18 95.6(3)
O11 Cu11 O10 88.18(18)
O11 Cu11 N20 165.0(2)
O10 Cu11 N20 87.1(2)
O11 Cu11 N21 88.5(2)
O10 Cu11 N21 161.4(2)
N20 Cu11 N21 100.3(3)
O11 Cu12 O12 89.98(17)
O11 Cu12 N22 86.4(2)
O12 Cu12 N22 163.8(2)
O11 Cu12 N23 167.7(2)
O12 Cu12 N23 88.3(2)
N22 Cu12 N23 98.4(2)
O12 Cu13 O13 88.80(17)
O12 Cu13 N25 166.3(2)
O13 Cu13 N25 86.6(2)
O12 Cu13 N24 88.5(2)
O13 Cu13 N24 163.00(19)
N25 Cu13 N24 99.6(2)
O14 Cu14 O13 87.78(16)
O14 Cu14 N27 86.45(18)
O13 Cu14 N27 162.7(2)
O14 Cu14 N26 163.7(2)
O13 Cu14 N26 89.35(19)
N27 Cu14 N26 100.6(2)
O14 Cu15 O15 89.51(17)
O14 Cu15 N29 163.9(2)
O15 Cu15 N29 88.0(2)
O14 Cu15 N28 87.7(2)
O15 Cu15 N28 164.2(2)
N29 Cu15 N28 98.8(2)
O16 Cu16 O15 89.25(19)
O16 Cu16 N31 86.7(2)
O15 Cu16 N31 161.3(3)
O16 Cu16 N30 157.5(3)
O15 Cu16 N30 90.6(2)
N31 Cu16 N30 100.1(2)
O16 Cu17 O17 92.01(19)
O16 Cu17 N33 156.4(3)
O17 Cu17 N33 89.6(2)
O16 Cu17 N32 86.5(2)
O17 Cu17 N32 158.1(2)
N33 Cu17 N32 100.4(2)
O18 Cu18 O17 89.92(16)
O18 Cu18 N35 88.44(19)
O17 Cu18 N35 163.9(2)
O18 Cu18 N34 161.1(2)
O17 Cu18 N34 89.2(2)
N35 Cu18 N34 97.5(2)
O19 Cu19 O18 87.23(16)
O19 Cu19 N36 164.42(19)
O18 Cu19 N36 87.80(19)
O19 Cu19 N37 88.9(2)
O18 Cu19 N37 165.87(19)
N36 Cu19 N37 99.3(2)
O19 Cu20 O20 88.20(17)
O19 Cu20 N38 88.0(2)
O20 Cu20 N38 164.4(2)
O19 Cu20 N39 165.1(2)
O20 Cu20 N39 88.5(2)
N38 Cu20 N39 98.9(2)
O21 Cu21 O20 89.22(17)
O21 Cu21 N41 87.2(2)
O20 Cu21 N41 163.4(3)
O21 Cu21 N40 163.6(2)
O20 Cu21 N40 89.1(2)
N41 Cu21 N40 98.8(3)
O22 Cu22 O30 93.24(16)
O22 Cu22 N43 82.62(19)
O30 Cu22 N43 173.5(2)
O22 Cu22 N60 172.44(19)
O30 Cu22 N60 83.20(18)
N43 Cu22 N60 100.3(2)
O22 Cu23 O23 91.67(16)
O22 Cu23 N44 83.94(18)
O23 Cu23 N44 169.6(2)
O22 Cu23 N45B 174.0(3)
O23 Cu23 N45B 85.0(3)
N44 Cu23 N45B 100.2(3)
O22 Cu23 N45A 163.9(6)
O23 Cu23 N45A 84.8(4)
N44 Cu23 N45A 96.8(4)
O24 Cu24 O23 91.98(17)
O24 Cu24 N46 177.25(19)
O23 Cu24 N46 85.35(19)
O24 Cu24 N47 86.30(19)
O23 Cu24 N47 177.4(2)
N46 Cu24 N47 96.3(2)
O24 Cu25 O25 92.33(16)
O24 Cu25 N48 85.95(19)
O25 Cu25 N48 175.2(2)
O24 Cu25 N49 174.12(19)
O25 Cu25 N49 85.12(19)
N48 Cu25 N49 96.2(2)
O26 Cu26 O25 91.16(16)
O26 Cu26 N50 175.03(18)
O25 Cu26 N50 84.17(18)
O26 Cu26 N51 84.95(19)
O25 Cu26 N51 166.01(19)
N50 Cu26 N51 99.2(2)
O26 Cu27 O27 92.04(16)
O26 Cu27 N52 84.07(18)
O27 Cu27 N52 167.4(2)
O26 Cu27 N53 172.80(19)
O27 Cu27 N53 83.36(18)
N52 Cu27 N53 99.3(2)
O26 Cu27 O14 88.96(15)
O27 Cu27 O14 89.39(15)
N52 Cu27 O14 102.43(18)
N53 Cu27 O14 96.50(18)
O28 Cu28 O27 92.23(16)
O28 Cu28 N54 175.71(19)
O27 Cu28 N54 83.52(19)
O28 Cu28 N55 85.33(19)
O27 Cu28 N55 171.7(2)
N54 Cu28 N55 98.8(2)
O28 Cu28 O31 84.3(2)
O27 Cu28 O31 109.34(19)
N54 Cu28 O31 97.7(2)
N55 Cu28 O31 78.4(2)
O28 Cu29 O29 93.83(17)
O28 Cu29 N57 178.46(19)
O29 Cu29 N57 84.63(19)
O28 Cu29 N56 83.89(19)
O29 Cu29 N56 174.1(2)
N57 Cu29 N56 97.6(2)
O30 Cu30 O29 93.14(16)
O30 Cu30 N58 172.71(19)
O29 Cu30 N58 83.48(18)
O30 Cu30 N59 82.81(18)
O29 Cu30 N59 170.75(19)
N58 Cu30 N59 99.6(2)
Cu2 O1 Cu1 115.04(18)
Cu2 O2 Cu3 125.12(19)
Cu4 O3 Cu3 122.4(2)
Cu4 O4 Cu5 117.10(19)
Cu5 O5 Cu6 120.44(19)
Cu6 O6 Cu7 123.5(2)
Cu7 O7 Cu1 118.46(19)
Cu8 O8 Cu9 111.0(2)
Cu10 O9 Cu9 114.7(2)
Cu10 O10 Cu11 107.9(2)
Cu12 O11 Cu11 115.2(2)
Cu13 O12 Cu12 114.09(19)
Cu13 O13 Cu14 110.00(19)
Cu15 O14 Cu14 112.51(19)
Cu15 O14 Cu27 117.28(18)
Cu14 O14 Cu27 114.04(19)
Cu15 O15 Cu16 113.85(19)
Cu17 O16 Cu16 113.0(3)
Cu17 O17 Cu18 112.4(2)
Cu18 O18 Cu19 110.75(19)
Cu20 O19 Cu19 110.98(19)
Cu21 O20 Cu20 111.63(19)
Cu21 O21 Cu8 110.5(2)
Cu23 O22 Cu22 123.83(19)
Cu24 O23 Cu23 120.9(2)
Cu24 O24 Cu25 113.7(2)
Cu25 O25 Cu26 115.00(19)
Cu26 O26 Cu27 122.00(19)
Cu28 O27 Cu27 112.24(19)
Cu29 O28 Cu28 105.92(19)
Cu29 O29 Cu30 114.28(19)
Cu30 O30 Cu22 123.43(19)
C3 N1 N2 107.0(5)
C3 N1 Cu1 133.1(4)
N2 N1 Cu1 118.3(3)
C1 N2 N1 107.8(5)
C1 N2 Cu2 131.7(4)
N1 N2 Cu2 119.1(3)
C6 N3 N4 107.7(5)
C6 N3 Cu2 130.8(4)
N4 N3 Cu2 120.2(3)
C4 N4 N3 107.5(5)
C4 N4 Cu3 131.3(4)
N3 N4 Cu3 121.1(3)
C9 N5 N6 108.1(5)
C9 N5 Cu3 129.6(4)
N6 N5 Cu3 121.2(3)
C7 N6 N5 107.0(5)
C7 N6 Cu4 131.3(4)
N5 N6 Cu4 119.7(3)
C12 N7 N8 107.6(5)
C12 N7 Cu4 134.1(4)
N8 N7 Cu4 118.1(3)
C10 N8 N7 106.9(5)
C10 N8 Cu5 131.3(5)
N7 N8 Cu5 118.9(4)
C15 N9 N10 107.5(5)
C15 N9 Cu5 130.8(4)
N10 N9 Cu5 119.6(4)
C13 N10 N9 108.5(5)
C13 N10 Cu6 128.5(4)
N9 N10 Cu6 120.7(3)
C18A N11 N12 101.0(10)
N12 N11 C18B 113.1(9)
C18A N11 Cu6 137.9(10)
N12 N11 Cu6 120.4(4)
C18B N11 Cu6 123.4(9)
C16 N12 N11 107.3(6)
C16 N12 Cu7 131.6(5)
N11 N12 Cu7 120.6(4)
C21 N13 N14 107.8(5)
C21 N13 Cu7 129.3(5)
N14 N13 Cu7 121.4(3)
C19 N14 N13 107.6(5)
C19 N14 Cu1 132.7(5)
N13 N14 Cu1 118.3(4)
N16B N15 C25 109.5(8)
C25 N15 N16A 105.4(10)
N16B N15 Cu8 115.8(6)
C25 N15 Cu8 134.3(6)
N16A N15 Cu8 116.8(8)
C23A N16A N15 111.9(17)
C23A N16A Cu9 136.4(17)
N15 N16A Cu9 108.7(12)
N16A C23A C24A 104(2)
N16A C23A C22A 123(2)
C24A C23A C22A 133(2)
C23A C24A C25 111(2)
N15 N16B C23B 106.1(11)
N15 N16B Cu9 115.6(7)
C23B N16B Cu9 131.8(11)
N16B C23B C24B 109.8(15)
N16B C23B C22B 122.4(13)
C24B C23B C22B 127.8(14)
C25 C24B C23B 104.1(15)
C30 N17 N18 107.2(6)
C30 N17 Cu9 134.7(6)
N18 N17 Cu9 118.0(5)
C28 N18 N17 107.4(6)
C28 N18 Cu10 132.2(5)
N17 N18 Cu10 119.5(4)
C35 N19 N20 109.8(7)
C35 N19 Cu10 133.3(6)
N20 N19 Cu10 116.9(4)
C33 N20 N19 107.2(7)
C33 N20 Cu11 137.0(6)
N19 N20 Cu11 115.5(4)
C40 N21 N22 105.9(8)
C40 N21 Cu11 135.9(7)
N22 N21 Cu11 115.1(4)
C38 N22 N21 110.0(7)
C38 N22 Cu12 131.6(7)
N21 N22 Cu12 118.3(5)
C45 N23 N24 106.8(6)
C45 N23 Cu12 134.9(6)
N24 N23 Cu12 117.8(4)
C43 N24 N23 109.5(6)
C43 N24 Cu13 132.3(5)
N23 N24 Cu13 118.0(4)
C50 N25 N26 108.8(6)
C50 N25 Cu13 134.5(5)
N26 N25 Cu13 116.7(4)
C48 N26 N25 108.0(5)
C48 N26 Cu14 133.8(5)
N25 N26 Cu14 115.1(4)
C55 N27 N28 108.6(5)
C55 N27 Cu14 133.8(5)
N28 N27 Cu14 117.3(4)
C53 N28 N27 107.7(5)
C53 N28 Cu15 132.7(5)
N27 N28 Cu15 117.5(4)
C60 N29 N30 109.1(6)
C60 N29 Cu15 132.6(5)
N30 N29 Cu15 118.2(4)
C58 N30 N29 107.2(6)
C58 N30 Cu16 134.2(5)
N29 N30 Cu16 115.9(4)
C65 N31 N32 107.6(6)
C65 N31 Cu16 136.1(5)
N32 N31 Cu16 116.3(4)
C63 N32 N31 108.7(6)
C63 N32 Cu17 133.4(5)
N31 N32 Cu17 117.9(4)
N34 N33 C70 106.4(7)
N34 N33 Cu17 118.6(4)
C70 N33 Cu17 134.0(6)
C68 N34 N33 108.6(6)
C68 N34 Cu18 134.1(5)
N33 N34 Cu18 117.1(4)
C75 N35 N36 107.8(5)
C75 N35 Cu18 133.9(5)
N36 N35 Cu18 117.7(4)
C73 N36 N35 108.1(5)
C73 N36 Cu19 135.0(5)
N35 N36 Cu19 116.6(4)
C80 N37 N38 108.3(6)
C80 N37 Cu19 135.4(5)
N38 N37 Cu19 115.6(4)
C78 N38 N37 107.7(6)
C78 N38 Cu20 134.5(6)
N37 N38 Cu20 117.8(4)
N40 N39 C85 108.9(6)
N40 N39 Cu20 116.9(4)
C85 N39 Cu20 134.0(5)
N39 N40 C83 108.3(6)
N39 N40 Cu21 118.0(4)
C83 N40 Cu21 133.0(6)
C90 N41 N42 108.5(7)
C90 N41 Cu21 134.1(7)
N42 N41 Cu21 117.4(5)
C88 N42 N41 107.1(8)
C88 N42 Cu8 135.5(7)
N41 N42 Cu8 115.3(4)
C94 N43 N44 107.8(6)
C94 N43 Cu22 131.0(5)
N44 N43 Cu22 120.9(4)
C92 N44 N43 107.3(5)
C92 N44 Cu23 130.1(5)
N43 N44 Cu23 120.6(4)
C120 N45A N46 105.9(14)
C120 N45A Cu23 131.3(13)
N46 N45A Cu23 116.3(10)
C120 C119 C118 109.3(14)
N45A C120 C119 107.4(16)
C920 N45B N46 108.3(10)
C920 N45B Cu23 135.4(8)
N46 N45B Cu23 116.0(7)
C920 C919 C118 103.3(9)
N45B C920 C919 110.4(10)
C118 N46 N45A 114.6(9)
C118 N46 N45B 106.0(7)
C118 N46 Cu24 130.6(5)
N45A N46 Cu24 111.9(8)
N45B N46 Cu24 122.8(6)
C117 N47 N48 107.4(5)
C117 N47 Cu24 135.8(5)
N48 N47 Cu24 116.6(4)
C115 N48 N47 108.0(5)
C115 N48 Cu25 133.0(5)
N47 N48 Cu25 118.7(4)
C114 N49 N50 108.3(5)
C114 N49 Cu25 131.5(5)
N50 N49 Cu25 118.9(4)
C112 N50 N49 106.6(5)
C112 N50 Cu26 133.9(5)
N49 N50 Cu26 118.2(4)
C111 N51 N52 108.7(5)
C111 N51 Cu26 131.5(5)
N52 N51 Cu26 119.6(4)
C109 N52 N51 106.8(5)
C109 N52 Cu27 131.7(5)
N51 N52 Cu27 121.4(3)
C108 N53 N54 107.8(5)
C108 N53 Cu27 134.7(4)
N54 N53 Cu27 116.7(3)
C106 N54 N53 107.7(5)
C106 N54 Cu28 132.1(5)
N53 N54 Cu28 119.8(4)
C104 N55 N56 107.4(5)
C104 N55 Cu28 136.4(5)
N56 N55 Cu28 114.7(4)
C102 N56 N55 108.6(5)
C102 N56 Cu29 136.2(4)
N55 N56 Cu29 114.7(4)
C100 N57 N58 107.5(5)
C100 N57 Cu29 129.6(5)
N58 N57 Cu29 121.1(4)
C98 N58 N57 108.1(5)
C98 N58 Cu30 135.5(5)
N57 N58 Cu30 116.3(4)
C97 N59 N60 107.8(5)
C97 N59 Cu30 130.4(5)
N60 N59 Cu30 121.1(4)
C95 N60 N59 107.4(5)
C95 N60 Cu22 132.2(5)
N59 N60 Cu22 120.0(4)
C126 N61 C134 106.6(5)
C126 N61 C130 110.7(6)
C134 N61 C130 111.6(6)
C126 N61 C122 110.7(6)
C134 N61 C122 111.8(6)
C130 N61 C122 105.5(5)
C146 N62 C138 106.0(4)
C146 N62 C142 112.3(5)
C138 N62 C142 109.3(5)
C146 N62 C150 110.8(5)
C138 N62 C150 111.3(5)
C142 N62 C150 107.2(5)
N2 C1 C2 111.1(6)
C1 C2 C3 103.4(5)
N1 C3 C2 110.7(6)
N4 C4 C5 110.2(6)
C6 C5 C4 104.2(5)
N3 C6 C5 110.4(6)
N6 C7 C8 110.3(6)
C7 C8 C9 104.0(6)
N5 C9 C8 110.6(6)
N8 C10 C11 110.6(6)
C12 C11 C10 104.3(6)
N7 C12 C11 110.6(6)
N10 C13 C14 109.8(5)
C13 C14 C15 104.8(6)
N9 C15 C14 109.4(6)
C17A C16 N12 111.2(11)
N12 C16 C17B 107.3(9)
C16 C17A C18A 99.7(15)
N11 C18A C17A 117.2(17)
C18B C17B C16 107.0(14)
N11 C18B C17B 103.4(15)
N14 C19 C20 109.5(7)
C19 C20 C21 105.9(6)
N13 C21 C20 109.1(7)
C24B C25 N15 109.8(11)
C24B C25 C26 127.4(10)
N15 C25 C26 121.7(9)
N15 C25 C24A 105.7(13)
C26 C25 C24A 129.4(14)
N18 C28 C29 110.7(7)
N18 C28 C27 123.2(8)
C29 C28 C27 124.7(9)
C30 C29 C28 104.5(8)
N17 C30 C29 110.2(8)
N17 C30 C31 117.4(10)
C29 C30 C31 132.0(10)
N20 C33 C34 109.1(8)
N20 C33 C32 122.0(9)
C34 C33 C32 128.9(8)
C33 C34 C35 106.7(7)
N19 C35 C34 107.2(8)
N19 C35 C36 122.3(8)
C34 C35 C36 130.5(8)
N22 C38 C39 107.3(10)
N22 C38 C37 121.1(8)
C39 C38 C37 131.5(8)
C40 C39 C38 107.1(8)
N21 C40 C39 109.7(9)
N21 C40 C41 123.6(11)
C39 C40 C41 126.7(9)
N24 C43 C44 107.9(7)
N24 C43 C42 123.1(7)
C44 C43 C42 129.0(6)
C43 C44 C45 106.7(6)
N23 C45 C44 109.1(7)
N23 C45 C46 121.3(7)
C44 C45 C46 129.6(7)
N26 C48 C49 107.9(7)
N26 C48 C47 122.3(7)
C49 C48 C47 129.8(7)
C50 C49 C48 107.1(7)
N25 C50 C49 108.3(7)
N25 C50 C51 120.9(7)
C49 C50 C51 130.7(7)
N28 C53 C54 108.1(6)
N28 C53 C52 122.4(6)
C54 C53 C52 129.5(6)
C55 C54 C53 107.1(6)
N27 C55 C54 108.5(6)
N27 C55 C56 121.4(6)
C54 C55 C56 130.1(6)
N30 C58 C59 108.8(8)
N30 C58 C57 125.3(9)
C59 C58 C57 125.9(8)
C60 C59 C58 106.8(7)
N29 C60 C59 108.1(7)
N29 C60 C61 121.8(7)
C59 C60 C61 130.2(8)
N32 C63 C64 107.8(7)
N32 C63 C62 122.4(6)
C64 C63 C62 129.6(7)
C65 C64 C63 106.9(6)
N31 C65 C64 108.9(6)
N31 C65 C66 120.9(7)
C64 C65 C66 130.1(7)
N34 C68 C69 109.2(7)
N34 C68 C67 122.7(7)
C69 C68 C67 128.1(7)
C70 C69 C68 106.3(7)
C69 C70 N33 109.6(7)
C69 C70 C71 131.0(9)
N33 C70 C71 119.3(9)
N36 C73 C74 108.7(6)
N36 C73 C72 121.9(6)
C74 C73 C72 129.4(6)
C75 C74 C73 106.1(6)
N35 C75 C74 109.3(6)
N35 C75 C76 122.1(6)
C74 C75 C76 128.6(6)
N38 C78 C79 108.8(7)
N38 C78 C77 120.6(7)
C79 C78 C77 130.6(7)
C78 C79 C80 106.0(6)
N37 C80 C79 109.1(7)
N37 C80 C81 123.6(7)
C79 C80 C81 127.2(7)
N40 C83 C84 108.0(7)
N40 C83 C82 121.5(8)
C84 C83 C82 130.5(7)
C85 C84 C83 106.6(7)
N39 C85 C84 108.2(7)
N39 C85 C86 123.2(7)
C84 C85 C86 128.6(7)
N42 C88 C89 109.4(10)
N42 C88 C87 121.2(10)
C89 C88 C87 129.3(9)
C88 C89 C90 106.5(9)
N41 C90 C89 108.5(10)
N41 C90 C91 120.0(9)
C89 C90 C91 131.4(10)
N44 C92 C93 110.1(7)
C92 C93 C94 105.5(7)
N43 C94 C93 109.3(7)
N60 C95 C96 110.1(6)
C97 C96 C95 104.5(6)
N59 C97 C96 110.3(6)
N58 C98 C99 109.9(6)
C100 C99 C98 104.6(6)
N57 C100 C99 109.9(6)
N56 C102 C103 108.9(6)
N56 C102 C101 122.4(6)
C103 C102 C101 128.7(6)
C104 C103 C102 105.7(6)
N55 C104 C103 109.3(6)
N55 C104 C105 122.4(6)
C103 C104 C105 128.3(7)
N54 C106 C107 110.1(6)
C108 C107 C106 103.9(6)
N53 C108 C107 110.5(6)
N52 C109 C110 109.9(6)
C109 C110 C111 105.5(6)
N51 C111 C110 109.2(6)
N50 C112 C113 110.4(6)
C112 C113 C114 104.8(6)
N49 C114 C113 109.9(6)
N48 C115 C116 109.8(6)
C115 C116 C117 105.1(6)
N47 C117 C116 109.6(6)
N46 C118 C919 111.1(8)
N46 C118 C119 100.3(9)
O34C C121 O32C 131.3(16)
O33A C121 O34A 124.6(7)
O34B C121 O33B 128.4(14)
O33A C121 O32A 117.5(7)
O34A C121 O32A 117.9(6)
O34B C121 O32B 119.6(13)
O33B C121 O32B 111.9(11)
O34C C121 O33C 114.0(14)
O32C C121 O33C 114.3(14)
C123 C122 N61 113.8(6)
C124 C123 C122 109.3(7)
C123 C124 C125 110.3(10)
N61 C126 C127 116.4(6)
C128 C127 C126 109.7(6)
C129 C128 C127 113.8(8)
C131 C130 N61 115.9(5)
C132 C131 C130 110.4(5)
C131 C132 C133 112.5(5)
C135 C134 N61 115.4(7)
C134 C135 C136 112.0(9)
C937 C136 C135 106.9(14)
C137 C136 C135 113.0(14)
C139 C138 N62 115.5(5)
C140 C139 C138 110.3(5)
C141 C140 C139 114.2(6)
C143 C142 N62 114.5(5)
C142 C143 C144 111.6(6)
C145 C144 C143 113.4(6)
N62 C146 C147 115.9(5)
C146 C147 C148 110.2(6)
C149 C148 C147 114.5(7)
C151 C150 N62 117.1(5)
C150 C151 C152 112.6(7)
C153 C152 C151 113.6(8)
C202 C201 C206 120.1(11)
C202 C201 C200 119.5(11)
C206 C201 C200 120.4(11)
C201 C202 C203 120.4(13)
C202 C203 C204 120.0(13)
C205 C204 C203 119.2(12)
C204 C205 C206 118.7(12)
C201 C206 C205 121.6(12)
C302 C301 C306 120.0
C302 C301 C300 112.6(13)
C306 C301 C300 117.4(13)
C303 C302 C301 120.0
C302 C303 C304 120.0
C305 C304 C303 120.0
C304 C305 C306 120.0
C305 C306 C301 120.0
C402 C401 C406 120.0
C402 C401 C400 123.3(10)
C406 C401 C400 115.0(10)
C403 C402 C401 120.0
C402 C403 C404 120.0
C405 C404 C403 120.0
C404 C405 C406 120.0
C405 C406 C401 120.0
C502 C501 C506 120.0
C502 C501 C500 117.7(10)
C506 C501 C500 120.0(10)
C503 C502 C501 120.0
C502 C503 C504 120.0
C505 C504 C503 120.0
C504 C505 C506 120.0
C505 C506 C501 120.0
C602 C601 C606 120.0
C602 C601 C600 118.6(10)
C606 C601 C600 121.4(10)
C601 C602 C603 120.0
C602 C603 C604 120.0
C605 C604 C603 120.0
C604 C605 C606 120.0
C605 C606 C601 120.0

loop_
_geom_bond_atom_site_label_1
_geom_bond_atom_site_label_2
_geom_bond_distance
Cu1 O7 1.941(4)
Cu1 O1 1.942(4)
Cu1 N1 1.989(5)
Cu1 N14 1.996(5)
Cu2 O1 1.934(4)
Cu2 O2 1.935(4)
Cu2 N2 1.980(5)
Cu2 N3 1.995(5)
Cu3 O2 1.939(4)
Cu3 O3 1.944(4)
Cu3 N5 1.993(5)
Cu3 N4 1.996(5)
Cu4 O3 1.928(4)
Cu4 O4 1.930(4)
Cu4 N7 1.976(5)
Cu4 N6 2.002(5)
Cu5 O5 1.928(4)
Cu5 O4 1.930(4)
Cu5 N9 1.998(5)
Cu5 N8 2.007(5)
Cu6 O6 1.914(4)
Cu6 O5 1.930(4)
Cu6 N11 1.974(5)
Cu6 N10 1.976(5)
Cu7 O6 1.925(4)
Cu7 O7 1.937(4)
Cu7 N13 1.964(5)
Cu7 N12 1.984(5)
Cu8 O8 1.908(4)
Cu8 O21 1.915(4)
Cu8 N15 1.961(6)
Cu8 N42 1.966(7)
Cu9 O8 1.911(4)
Cu9 O9 1.928(4)
Cu9 N17 1.949(6)
Cu9 N16A 1.958(19)
Cu9 N16B 1.997(11)
Cu10 O10 1.908(5)
Cu10 O9 1.921(4)
Cu10 N19 1.952(6)
Cu10 N18 1.965(6)
Cu11 O11 1.907(4)
Cu11 O10 1.936(5)
Cu11 N20 1.973(6)
Cu11 N21 2.013(7)
Cu12 O11 1.901(4)
Cu12 O12 1.910(4)
Cu12 N22 1.953(6)
Cu12 N23 1.967(6)
Cu13 O12 1.898(4)
Cu13 O13 1.900(4)
Cu13 N25 1.943(6)
Cu13 N24 1.962(5)
Cu14 O14 1.915(4)
Cu14 O13 1.918(4)
Cu14 N27 1.948(5)
Cu14 N26 1.968(5)
Cu15 O14 1.908(4)
Cu15 O15 1.910(4)
Cu15 N29 1.953(6)
Cu15 N28 1.954(5)
Cu16 O16 1.905(5)
Cu16 O15 1.918(4)
Cu16 N31 1.961(6)
Cu16 N30 1.973(6)
Cu17 O16 1.886(5)
Cu17 O17 1.918(4)
Cu17 N33 1.950(6)
Cu17 N32 1.958(6)
Cu18 O18 1.911(4)
Cu18 O17 1.919(4)
Cu18 N35 1.951(5)
Cu18 N34 1.957(5)
Cu19 O19 1.906(4)
Cu19 O18 1.931(4)
Cu19 N36 1.956(5)
Cu19 N37 1.976(5)
Cu20 O19 1.899(4)
Cu20 O20 1.911(4)
Cu20 N38 1.937(6)
Cu20 N39 1.969(5)
Cu21 O21 1.900(4)
Cu21 O20 1.903(4)
Cu21 N41 1.928(6)
Cu21 N40 1.959(6)
Cu22 O22 1.939(4)
Cu22 O30 1.942(4)
Cu22 N43 1.995(5)
Cu22 N60 1.996(5)
Cu23 O22 1.931(4)
Cu23 O23 1.934(4)
Cu23 N44 1.988(5)
Cu23 N45B 2.016(12)
Cu23 N45A 2.016(17)
Cu24 O24 1.897(4)
Cu24 O23 1.905(4)
Cu24 N46 1.950(5)
Cu24 N47 1.974(5)
Cu25 O24 1.907(4)
Cu25 O25 1.913(4)
Cu25 N48 1.955(5)
Cu25 N49 1.956(5)
Cu26 O26 1.931(4)
Cu26 O25 1.942(4)
Cu26 N50 1.978(5)
Cu26 N51 1.979(5)
Cu27 O26 1.939(4)
Cu27 O27 1.957(4)
Cu27 N52 1.983(5)
Cu27 N53 1.992(5)
Cu27 O14 2.405(4)
Cu28 O28 1.922(4)
Cu28 O27 1.930(4)
Cu28 N54 1.951(5)
Cu28 N55 1.995(6)
Cu28 O31 2.431(6)
Cu29 O28 1.913(4)
Cu29 O29 1.936(4)
Cu29 N57 1.947(5)
Cu29 N56 2.008(5)
Cu30 O30 1.927(4)
Cu30 O29 1.951(4)
Cu30 N58 1.996(5)
Cu30 N59 2.008(5)
O32A C121 1.320(9)
O33A C121 1.268(10)
O34A C121 1.289(9)
O32B C121 1.349(17)
O33B C121 1.293(15)
O34B C121 1.244(17)
O32C C121 1.258(14)
O33C C121 1.380(14)
O34C C121 1.252(14)
N1 C3 1.350(8)
N1 N2 1.365(7)
N2 C1 1.339(7)
N3 C6 1.332(7)
N3 N4 1.369(7)
N4 C4 1.335(7)
N5 C9 1.331(7)
N5 N6 1.365(7)
N6 C7 1.349(8)
N7 C12 1.343(7)
N7 N8 1.370(7)
N8 C10 1.340(9)
N9 C15 1.345(8)
N9 N10 1.351(6)
N10 C13 1.341(7)
N11 C18A 1.33(2)
N11 N12 1.374(8)
N11 C18B 1.42(2)
N12 C16 1.350(9)
N13 C21 1.346(8)
N13 N14 1.361(7)
N14 C19 1.341(8)
N15 N16B 1.332(15)
N15 C25 1.350(9)
N15 N16A 1.52(2)
N16A C23A 1.34(3)
C22A C23A 1.47(3)
C23A C24A 1.39(4)
C24A C25 1.49(4)
N16B C23B 1.356(19)
C22B C23B 1.50(2)
C23B C24B 1.40(3)
C24B C25 1.35(2)
N17 C30 1.343(11)
N17 N18 1.350(8)
N18 C28 1.323(9)
N19 C35 1.348(9)
N19 N20 1.370(9)
N20 C33 1.345(9)
N21 C40 1.355(10)
N21 N22 1.375(10)
N22 C38 1.335(10)
N23 C45 1.353(8)
N23 N24 1.358(8)
N24 C43 1.352(8)
N25 C50 1.353(8)
N25 N26 1.363(8)
N26 C48 1.357(9)
N27 C55 1.348(8)
N27 N28 1.373(8)
N28 C53 1.363(8)
N29 C60 1.346(9)
N29 N30 1.365(8)
N30 C58 1.353(10)
N31 C65 1.355(9)
N31 N32 1.378(8)
N32 C63 1.355(9)
N33 N34 1.356(8)
N33 C70 1.368(10)
N34 C68 1.347(9)
N35 C75 1.342(8)
N35 N36 1.377(7)
N36 C73 1.350(8)
N37 C80 1.338(8)
N37 N38 1.369(8)
N38 C78 1.361(8)
N39 N40 1.340(8)
N39 C85 1.341(8)
N40 C83 1.341(9)
N41 C90 1.350(12)
N41 N42 1.371(10)
N42 C88 1.359(11)
N43 C94 1.347(9)
N43 N44 1.367(7)
N44 C92 1.343(9)
N45A C120 1.34(3)
N45A N46 1.386(14)
C119 C120 1.387(17)
C119 C118 1.450(16)
N45B C920 1.343(16)
N45B N46 1.392(11)
C919 C920 1.381(13)
C919 C118 1.405(12)
N46 C118 1.338(9)
N47 C117 1.349(8)
N47 N48 1.361(7)
N48 C115 1.341(8)
N49 C114 1.335(8)
N49 N50 1.370(7)
N50 C112 1.351(8)
N51 C111 1.342(8)
N51 N52 1.372(7)
N52 C109 1.352(8)
N53 C108 1.333(8)
N53 N54 1.362(7)
N54 C106 1.338(8)
N55 C104 1.349(9)
N55 N56 1.382(7)
N56 C102 1.339(8)
N57 C100 1.345(8)
N57 N58 1.362(7)
N58 C98 1.333(8)
N59 C97 1.338(8)
N59 N60 1.370(7)
N60 C95 1.345(8)
N61 C126 1.517(10)
N61 C134 1.520(11)
N61 C130 1.520(8)
N61 C122 1.527(9)
N62 C146 1.518(7)
N62 C138 1.525(7)
N62 C142 1.527(8)
N62 C150 1.529(8)
C1 C2 1.375(9)
C2 C3 1.388(10)
C4 C5 1.381(9)
C5 C6 1.374(9)
C7 C8 1.378(10)
C8 C9 1.379(10)
C10 C11 1.382(10)
C11 C12 1.361(10)
C13 C14 1.363(9)
C14 C15 1.388(9)
C16 C17A 1.34(2)
C16 C17B 1.50(2)
C17A C18A 1.35(3)
C17B C18B 1.42(3)
C19 C20 1.364(11)
C20 C21 1.366(11)
C25 C26 1.471(12)
C27 C28 1.478(14)
C28 C29 1.360(12)
C29 C30 1.350(13)
C30 C31 1.514(18)
C32 C33 1.491(13)
C33 C34 1.383(13)
C34 C35 1.390(12)
C35 C36 1.478(13)
C37 C38 1.494(14)
C38 C39 1.382(14)
C39 C40 1.355(15)
C40 C41 1.460(16)
C42 C43 1.483(12)
C43 C44 1.366(11)
C44 C45 1.375(11)
C45 C46 1.506(11)
C47 C48 1.500(12)
C48 C49 1.390(11)
C49 C50 1.366(12)
C50 C51 1.491(11)
C52 C53 1.498(10)
C53 C54 1.382(10)
C54 C55 1.375(10)
C55 C56 1.483(10)
C57 C58 1.469(13)
C58 C59 1.374(13)
C59 C60 1.371(12)
C60 C61 1.501(12)
C62 C63 1.487(10)
C63 C64 1.390(10)
C64 C65 1.377(11)
C65 C66 1.508(10)
C67 C68 1.497(12)
C68 C69 1.358(10)
C69 C70 1.357(12)
C70 C71 1.518(13)
C72 C73 1.501(10)
C73 C74 1.381(10)
C74 C75 1.381(10)
C75 C76 1.514(10)
C77 C78 1.506(12)
C78 C79 1.373(12)
C79 C80 1.385(11)
C80 C81 1.493(11)
C82 C83 1.497(13)
C83 C84 1.378(13)
C84 C85 1.361(11)
C85 C86 1.471(12)
C87 C88 1.520(15)
C88 C89 1.365(17)
C89 C90 1.381(14)
C90 C91 1.476(16)
C92 C93 1.363(12)
C93 C94 1.373(12)
C95 C96 1.381(11)
C96 C97 1.378(10)
C98 C99 1.381(10)
C99 C100 1.373(10)
C101 C102 1.499(9)
C102 C103 1.392(10)
C103 C104 1.386(10)
C104 C105 1.502(9)
C106 C107 1.384(10)
C107 C108 1.377(9)
C109 C110 1.377(10)
C110 C111 1.377(9)
C112 C113 1.372(10)
C113 C114 1.377(10)
C115 C116 1.369(11)
C116 C117 1.375(10)
C122 C123 1.523(11)
C123 C124 1.518(13)
C124 C125 1.531(14)
C126 C127 1.527(11)
C127 C128 1.520(12)
C128 C129 1.515(13)
C130 C131 1.514(9)
C131 C132 1.510(9)
C132 C133 1.518(9)
C134 C135 1.513(14)
C135 C136 1.536(15)
C136 C937 1.458(17)
C136 C137 1.506(16)
C138 C139 1.523(9)
C139 C140 1.519(9)
C140 C141 1.487(10)
C142 C143 1.494(10)
C143 C144 1.517(10)
C144 C145 1.515(10)
C146 C147 1.524(9)
C147 C148 1.543(9)
C148 C149 1.491(11)
C150 C151 1.512(10)
C151 C152 1.532(11)
C152 C153 1.427(13)
C200 C201 1.473(13)
C201 C202 1.340(13)
C201 C206 1.366(13)
C202 C203 1.342(17)
C203 C204 1.442(19)
C204 C205 1.332(17)
C205 C206 1.386(15)
C300 C301 1.551(15)
C301 C302 1.3900
C301 C306 1.3900
C302 C303 1.3900
C303 C304 1.3900
C304 C305 1.3900
C305 C306 1.3900
C400 C401 1.470(12)
C401 C402 1.3900
C401 C406 1.3900
C402 C403 1.3900
C403 C404 1.3900
C404 C405 1.3900
C405 C406 1.3900
C500 C501 1.510(12)
C501 C502 1.3900
C501 C506 1.3900
C502 C503 1.3900
C503 C504 1.3900
C504 C505 1.3900
C505 C506 1.3900
C600 C601 1.468(12)
C601 C602 1.3900
C601 C606 1.3900
C602 C603 1.3900
C603 C604 1.3900
C604 C605 1.3900
C605 C606 1.3900
